data_7105751
loop_
_publ_author_name
'Theocharis Stamatatos'
'Dolos Foguet-Albiol'
'Wolfgang Wernsdorfer'
'Khalil Abboud'
'George Christou'

_publ_section_title
;
 Structural aesthetics in molecular 3d-metal cluster chemistry:
 mixed-valence Mn17, Mn18 and {Mn62}n complexes from the use of
 triethanolamine
;
_journal_name_full Chem.Commun.
_journal_page_first 274
_journal_paper_doi 10.1039/c0cc01701a
_journal_volume 47
_journal_year 2011
_chemical_formula_sum 'C126 H215 Mn31 N42 O84'
_chemical_formula_weight 5365.54
_chemical_name_systematic
;
?
;
_space_group_IT_number 14
_symmetry_cell_setting monoclinic
_symmetry_space_group_name_Hall '-P 2ybc'
_symmetry_space_group_name_H-M 'P 1 21/c 1'
_atom_sites_solution_hydrogens geom
_atom_sites_solution_primary direct
_atom_sites_solution_secondary difmap
_audit_creation_method SHELXL-97
_cell_angle_alpha 90.00
_cell_angle_beta 92.562(2)
_cell_angle_gamma 90.00
_cell_formula_units_Z 4
_cell_length_a 35.759(4)
_cell_length_b 14.8904(16)
_cell_length_c 32.943(4)
_cell_measurement_reflns_used 75
_cell_measurement_temperature 173(2)
_cell_measurement_theta_max 28.0
_cell_measurement_theta_min 2.0
_cell_volume 17523(3)
_computing_cell_refinement 'Bruker SMART v5.624 & SAINT 6.36a (Bruker 1998)'
_computing_data_collection 'Bruker SMART v5.624 (Bruker 1998)'
_computing_data_reduction 'Bruker SHELXTL v6.14 (Bruker 2000)'
_computing_molecular_graphics 'Bruker SHELXTL v6.14'
_computing_publication_material 'Bruker SHELXTL v6.14'
_computing_structure_refinement 'Bruker SHELXTL v6.14'
_computing_structure_solution 'Bruker SHELXTL v6.14'
_diffrn_ambient_temperature 173(2)
_diffrn_measured_fraction_theta_full 0.997
_diffrn_measured_fraction_theta_max 0.997
_diffrn_measurement_device_type 'SMART CCD area detector'
_diffrn_measurement_method '\w scans'
_diffrn_radiation_monochromator graphite
_diffrn_radiation_source 'fine-focus sealed tube'
_diffrn_radiation_type MoK\a
_diffrn_radiation_wavelength 0.71073
_diffrn_reflns_av_R_equivalents 0.1113
_diffrn_reflns_av_sigmaI/netI 0.1690
_diffrn_reflns_limit_h_max 26
_diffrn_reflns_limit_h_min -38
_diffrn_reflns_limit_k_max 15
_diffrn_reflns_limit_k_min -16
_diffrn_reflns_limit_l_max 35
_diffrn_reflns_limit_l_min -35
_diffrn_reflns_number 69613
_diffrn_reflns_theta_full 22.50
_diffrn_reflns_theta_max 22.50
_diffrn_reflns_theta_min 1.50
_diffrn_standards_decay_% 1
_diffrn_standards_number 0
_exptl_absorpt_coefficient_mu 2.254
_exptl_absorpt_correction_T_max 0.9125
_exptl_absorpt_correction_T_min 0.6626
_exptl_absorpt_correction_type integration
_exptl_absorpt_process_details 'based on measured indexed crystal faces, Bruker SHELXTL v6.12 (Bruker 1998)'
_exptl_crystal_colour brown
_exptl_crystal_density_diffrn 2.034
_exptl_crystal_density_meas 0
_exptl_crystal_density_method 'not measured'
_exptl_crystal_description plates
_exptl_crystal_F_000 10848
_exptl_crystal_size_max 0.28
_exptl_crystal_size_mid 0.13
_exptl_crystal_size_min 0.04
_refine_diff_density_max 1.343
_refine_diff_density_min -0.962
_refine_diff_density_rms 0.165
_refine_ls_extinction_method none
_refine_ls_goodness_of_fit_ref 0.897
_refine_ls_hydrogen_treatment constr
_refine_ls_matrix_type full
_refine_ls_number_parameters 1846
_refine_ls_number_reflns 22840
_refine_ls_number_restraints 0
_refine_ls_restrained_S_all 0.897
_refine_ls_R_factor_all 0.1480
_refine_ls_R_factor_gt 0.0776
_refine_ls_shift/su_max 0.001
_refine_ls_shift/su_mean 0.000
_refine_ls_structure_factor_coef Fsqd
_refine_ls_weighting_details 'calc w=1/[\s^2^(Fo^2^)+(0.1000P)^2^] where P=(Fo^2^+2Fc^2^)/3'
_refine_ls_weighting_scheme calc
_refine_ls_wR_factor_gt 0.1874
_refine_ls_wR_factor_ref 0.2089
_reflns_number_gt 9937
_reflns_number_total 22840
_reflns_threshold_expression I>2\s(I)
_cod_data_source_file C0CC01701A.TXT
_cod_data_source_block df44
_cod_depositor_comments
;
The following automatic conversions were performed:
'_symmetry_cell_setting' value 'Monoclinic' changed to 'monoclinic'
according to '/home/saulius/struct/CIF-dictionaries/cif_core.dic'
dictionary named 'cif_core.dic' version 2.4.1 from 2010-06-29.

Automatic conversion script
Id: cif_fix_enum 1527 2010-12-29 10:47:43Z saulius 
;
_cod_original_cell_volume 17524(3)
_cod_original_sg_symbol_H-M 'P 21/c'
_cod_database_code 7105751

loop_
_symmetry_equiv_pos_as_xyz
'x, y, z'
'-x, y+1/2, -z+1/2'
'-x, -y, -z'
'x, -y-1/2, z-1/2'

loop_
_atom_site_label
_atom_site_type_symbol
_atom_site_fract_x
_atom_site_fract_y
_atom_site_fract_z
_atom_site_U_iso_or_equiv
_atom_site_adp_type
_atom_site_occupancy
_atom_site_symmetry_multiplicity
_atom_site_calc_flag
_atom_site_refinement_flags
_atom_site_disorder_assembly
_atom_site_disorder_group
Mn1 Mn -0.05342(5) 0.25476(12) 0.42145(6) 0.0406(6) Uani 1 1 d . . .
Mn2 Mn 0.03083(6) 0.17712(12) 0.43449(7) 0.0475(6) Uani 1 1 d . . .
Mn3 Mn 0.01350(5) 0.38948(12) 0.40877(6) 0.0425(6) Uani 1 1 d . . .
Mn4 Mn 0.09503(6) 0.29967(13) 0.44436(7) 0.0485(6) Uani 1 1 d . . .
Mn5 Mn 0.07899(5) 0.51995(12) 0.44283(6) 0.0422(6) Uani 1 1 d . . .
Mn6 Mn 0.04951(5) 0.36480(12) 0.50450(6) 0.0380(6) Uani 1 1 d . . .
Mn7 Mn 0.03410(5) 0.56730(12) 0.51071(6) 0.0348(5) Uani 1 1 d . . .
Mn8 Mn 0.00668(5) 0.41130(12) 0.57125(6) 0.0413(6) Uani 1 1 d . . .
Mn9 Mn 0.07751(5) 0.53354(12) 0.59156(6) 0.0429(6) Uani 1 1 d . . .
Mn10 Mn 0.12531(5) 0.64050(12) 0.51677(6) 0.0415(6) Uani 1 1 d . . .
Mn11 Mn 0.14743(6) 0.43084(13) 0.51561(7) 0.0510(7) Uani 1 1 d . . .
Mn12 Mn 0.14356(5) 0.78817(13) 0.56997(7) 0.0476(6) Uani 1 1 d . . .
Mn13 Mn 0.16808(6) 0.57611(13) 0.58684(7) 0.0514(7) Uani 1 1 d . . .
Mn14 Mn 0.22731(6) 0.71071(14) 0.55891(7) 0.0549(7) Uani 1 1 d . . .
Mn15 Mn 0.20081(6) 0.75102(15) 0.65131(8) 0.0628(7) Uani 1 1 d . . .
Mn16 Mn 0.26583(7) 0.77966(16) 0.72342(8) 0.0774(9) Uani 1 1 d . . .
Mn17 Mn 0.32508(7) 0.73152(16) 0.80825(8) 0.0683(8) Uani 1 1 d . . .
Mn18 Mn 0.28372(6) 0.70295(14) 0.89464(8) 0.0608(7) Uani 1 1 d . . .
Mn19 Mn 0.34798(6) 0.56893(14) 0.88107(8) 0.0594(7) Uani 1 1 d . . .
Mn20 Mn 0.36880(6) 0.78073(13) 0.89904(7) 0.0567(7) Uani 1 1 d . . .
Mn21 Mn 0.35623(6) 0.42669(14) 0.95471(8) 0.0617(7) Uani 1 1 d . . .
Mn22 Mn 0.37838(5) 0.63725(13) 0.95716(7) 0.0507(7) Uani 1 1 d . . .
Mn23 Mn 0.43855(6) 0.52982(13) 0.89502(7) 0.0567(7) Uani 1 1 d . . .
Mn24 Mn 0.46016(6) 0.74256(13) 0.91117(7) 0.0529(7) Uani 1 1 d . . .
Mn25 Mn 0.52898(6) 0.60891(13) 0.91379(8) 0.0560(7) Uani 1 1 d . . .
Mn26 Mn 0.46798(5) 0.56689(12) 0.98224(7) 0.0447(6) Uani 1 1 d . . .
Mn27 Mn 0.41226(6) 0.52081(13) 1.03898(7) 0.0542(7) Uani 1 1 d . . .
Mn28 Mn 0.49438(6) 0.59038(13) 1.06995(7) 0.0513(7) Uani 1 1 d . . .
Mn29 Mn 0.54830(5) 0.63610(12) 1.01391(7) 0.0509(7) Uani 1 1 d . . .
Mn30 Mn 0.60364(6) 0.69980(14) 0.96399(8) 0.0626(7) Uani 1 1 d . . .
Mn31 Mn 0.54170(6) 0.82219(13) 0.94098(8) 0.0603(7) Uani 1 1 d . . .
O1 O 0.0670(2) 0.8469(5) 0.6145(3) 0.050(3) Uani 1 1 d . . .
O2 O -0.0381(2) 0.3693(5) 0.4409(3) 0.042(2) Uani 1 1 d . . .
O3 O -0.0091(3) 0.2600(5) 0.3912(3) 0.046(3) Uani 1 1 d . . .
O4 O -0.0155(2) 0.1750(5) 0.4610(3) 0.043(2) Uani 1 1 d . . .
O5 O -0.0221(2) 0.5061(5) 0.3860(3) 0.042(2) Uani 1 1 d . . .
O6 O 0.0755(3) 0.2099(5) 0.4056(3) 0.053(3) Uani 1 1 d . . .
O7 O 0.0438(2) 0.2952(5) 0.4566(2) 0.038(2) Uani 1 1 d . . .
O8 O 0.0623(3) 0.1060(5) 0.4803(3) 0.060(3) Uani 1 1 d . . .
O9 O 0.1155(3) 0.1950(6) 0.4837(3) 0.060(3) Uani 1 1 d . . .
O10 O 0.0732(2) 0.4222(5) 0.4039(3) 0.038(2) Uani 1 1 d . . .
O11 O 0.0299(2) 0.4864(5) 0.4639(2) 0.035(2) Uani 1 1 d . . .
O12 O -0.0007(2) 0.3491(5) 0.5192(2) 0.035(2) Uani 1 1 d . . .
O13 O -0.0404(2) 0.3855(5) 0.5914(2) 0.041(2) Uani 1 1 d . . .
O14 O 0.0322(3) 0.2978(5) 0.6000(3) 0.048(3) Uani 1 1 d . . .
O15 O 0.0742(3) 0.2743(6) 0.5516(3) 0.047(3) Uani 1 1 d . . .
O16 O 0.0493(2) 0.4592(5) 0.5443(2) 0.040(2) Uani 1 1 d . . .
O17 O 0.0972(2) 0.3922(5) 0.4835(3) 0.046(2) Uani 1 1 d . . .
O18 O 0.1431(3) 0.3107(6) 0.4215(3) 0.072(3) Uani 1 1 d . . .
O19 O 0.1247(3) 0.5559(6) 0.4181(3) 0.058(3) Uani 1 1 d . . .
O20 O 0.1796(3) 0.3528(6) 0.4747(3) 0.059(3) Uani 1 1 d . . .
O21 O 0.0835(2) 0.5993(5) 0.4858(3) 0.043(2) Uani 1 1 d . . .
O22 O 0.1466(2) 0.3232(6) 0.5582(3) 0.058(3) Uani 1 1 d . . .
H22D H 0.1255 0.3174 0.5745 0.070 Uiso 1 1 calc R . .
O23 O 0.1051(3) 0.4462(6) 0.6338(3) 0.065(3) Uani 1 1 d . . .
O24 O 0.0854(2) 0.6469(6) 0.6341(3) 0.051(3) Uani 1 1 d . . .
O25 O 0.1253(2) 0.5415(5) 0.5554(2) 0.041(2) Uani 1 1 d . . .
O26 O 0.1609(2) 0.5458(5) 0.4756(3) 0.049(3) Uani 1 1 d . . .
O27 O 0.1394(2) 0.7299(6) 0.4753(3) 0.049(3) Uani 1 1 d . . .
O28 O 0.1993(2) 0.4847(6) 0.5506(3) 0.055(3) Uani 1 1 d . . .
O29 O 0.1638(3) 0.4928(7) 0.6289(3) 0.066(3) Uani 1 1 d . . .
O30 O 0.0970(2) 0.7432(5) 0.5525(2) 0.035(2) Uani 1 1 d . . .
O31 O 0.1674(2) 0.6782(5) 0.5505(3) 0.043(2) Uani 1 1 d . . .
O32 O 0.2438(2) 0.5842(6) 0.5348(3) 0.071(3) Uani 1 1 d . . .
O33 O 0.1519(2) 0.8501(6) 0.5141(3) 0.051(3) Uani 1 1 d . . .
O34 O 0.2127(2) 0.6318(6) 0.6135(3) 0.059(3) Uani 1 1 d . . .
O35 O 0.1426(3) 0.7032(6) 0.6329(3) 0.048(3) Uani 1 1 d . . .
O36 O 0.1237(3) 0.8938(5) 0.5982(3) 0.051(3) Uani 1 1 d . . .
O37 O 0.1838(3) 0.8711(7) 0.6793(3) 0.082(4) Uani 1 1 d . . .
O38 O 0.1935(2) 0.8178(5) 0.5912(3) 0.048(3) Uani 1 1 d . . .
O39 O 0.2768(2) 0.7514(7) 0.5916(4) 0.069(3) Uani 1 1 d . . .
O40 O 0.2612(3) 0.7845(8) 0.6560(4) 0.069(4) Uani 1 1 d . . .
O41 O 0.2987(3) 0.6599(9) 0.7111(4) 0.119(5) Uani 1 1 d . . .
O42 O 0.3125(3) 0.8681(9) 0.7266(4) 0.112(5) Uani 1 1 d . . .
O43 O 0.2302(3) 0.9015(7) 0.7228(4) 0.109(5) Uani 1 1 d . . .
O44 O 0.3394(3) 0.6399(9) 0.7618(4) 0.100(4) Uani 1 1 d . . .
O45 O 0.2647(3) 0.7612(6) 0.7909(3) 0.059(3) Uani 1 1 d . . .
O46 O 0.2413(3) 0.7440(7) 0.8508(4) 0.074(4) Uani 1 1 d . . .
O47 O 0.3085(2) 0.6180(6) 0.8464(3) 0.061(3) Uani 1 1 d . . .
O48 O 0.3588(3) 0.4771(7) 0.8415(4) 0.085(4) Uani 1 1 d . . .
O49 O 0.3803(3) 0.6870(6) 0.8414(3) 0.072(3) Uani 1 1 d . . .
O50 O 0.3095(3) 0.4802(6) 0.9120(3) 0.072(3) Uani 1 1 d . . .
O51 O 0.3422(2) 0.6716(5) 0.9150(3) 0.060(3) Uani 1 1 d . . .
O52 O 0.2632(3) 0.5803(7) 0.9166(4) 0.080(4) Uani 1 1 d . . .
O53 O 0.3228(2) 0.8045(6) 0.8676(3) 0.062(3) Uani 1 1 d . . .
O54 O 0.4188(3) 0.4379(6) 0.8495(4) 0.095(4) Uani 1 1 d . . .
O55 O 0.4391(2) 0.6412(6) 0.8523(3) 0.054(3) Uani 1 1 d . . .
O56 O 0.4517(2) 0.8429(6) 0.8746(3) 0.065(3) Uani 1 1 d . . .
O57 O 0.3640(3) 0.3148(6) 0.9142(3) 0.079(4) Uani 1 1 d . . .
H57C H 0.3878 0.3033 0.9036 0.094 Uiso 1 1 calc R . .
O58 O 0.3845(2) 0.5361(5) 0.9204(3) 0.050(3) Uani 1 1 d . . .
O59 O 0.4109(2) 0.7384(5) 0.9269(3) 0.050(3) Uani 1 1 d . . .
O60 O 0.3916(3) 0.8838(5) 0.8748(3) 0.052(3) Uani 1 1 d . . .
O61 O 0.3165(3) 0.3525(7) 0.9896(4) 0.084(4) Uani 1 1 d . . .
O62 O 0.3440(3) 0.3096(6) 1.0490(4) 0.074(3) Uani 1 1 d . . .
O63 O 0.3376(2) 0.5443(6) 0.9893(4) 0.054(3) Uani 1 1 d . . .
O64 O 0.3580(2) 0.7301(5) 0.9937(3) 0.052(3) Uani 1 1 d . . .
O65 O 0.3518(2) 0.8471(6) 0.9506(3) 0.051(3) Uani 1 1 d . . .
O66 O 0.3613(2) 0.5537(6) 1.0539(3) 0.063(3) Uani 1 1 d . . .
O67 O 0.4005(2) 0.3900(5) 0.9956(3) 0.049(3) Uani 1 1 d . . .
O68 O 0.4149(2) 0.5984(5) 0.9956(2) 0.039(2) Uani 1 1 d . . .
O69 O 0.4717(2) 0.6281(5) 0.9349(2) 0.042(2) Uani 1 1 d . . .
O70 O 0.4982(2) 0.4900(5) 0.8838(3) 0.053(3) Uani 1 1 d . . .
O71 O 0.4591(2) 0.4572(5) 0.9467(3) 0.046(2) Uani 1 1 d . . .
O72 O 0.4428(2) 0.6164(6) 1.0807(3) 0.054(3) Uani 1 1 d . . .
O73 O 0.4649(2) 0.4873(5) 1.0286(3) 0.045(2) Uani 1 1 d . . .
O74 O 0.4949(2) 0.6495(5) 1.0187(3) 0.041(2) Uani 1 1 d . . .
O75 O 0.4907(2) 0.8243(5) 0.9573(3) 0.055(3) Uani 1 1 d . . .
O76 O 0.5115(2) 0.7388(5) 0.8903(3) 0.051(3) Uani 1 1 d . . .
O77 O 0.5885(2) 0.5766(5) 0.9217(3) 0.048(3) Uani 1 1 d . . .
O78 O 0.5920(2) 0.7899(6) 0.9225(3) 0.058(3) Uani 1 1 d . . .
O79 O 0.5653(3) 0.8941(6) 0.9928(3) 0.073(3) Uani 1 1 d . . .
O80 O 0.5504(2) 0.7048(6) 0.9666(3) 0.061(3) Uani 1 1 d . . .
O81 O 0.5643(3) 0.7302(6) 1.0635(4) 0.056(3) Uani 1 1 d . . .
O82 O 0.5149(3) 0.7041(6) 1.1030(3) 0.066(3) Uani 1 1 d . . .
O83 O 0.6165(3) 0.8088(6) 1.0076(4) 0.085(4) Uani 1 1 d . . .
O84 O 0.3506(3) 0.8429(7) 0.7814(3) 0.081(4) Uani 1 1 d . . .
N1 N 0.0225(3) 0.0705(8) 0.4005(4) 0.053(3) Uani 1 1 d . . .
N2 N 0.0042(4) 0.0061(9) 0.4062(4) 0.066(4) Uani 1 1 d . . .
N3 N -0.0124(4) -0.0605(9) 0.4104(4) 0.078(4) Uani 1 1 d . . .
N4 N 0.0220(3) 0.3925(7) 0.3411(4) 0.060(4) Uani 1 1 d . . .
N5 N -0.0358(3) 0.2026(6) 0.5492(3) 0.041(3) Uani 1 1 d . . .
H5C H -0.0127 0.2230 0.5494 0.049 Uiso 1 1 calc R . .
N6 N 0.2141(4) 0.6956(10) 0.7077(5) 0.092(5) Uani 1 1 d . . .
N7 N 0.2098(4) 0.6246(13) 0.7236(5) 0.092(5) Uani 1 1 d . . .
N8 N 0.2045(6) 0.5544(15) 0.7421(7) 0.177(10) Uani 1 1 d . . .
N9 N 0.2660(3) 0.7730(9) 0.9438(4) 0.057(4) Uani 1 1 d . . .
N10 N 0.2515(3) 0.7501(8) 0.9739(5) 0.043(3) Uani 1 1 d . . .
N11 N 0.2369(4) 0.7276(9) 1.0044(5) 0.070(5) Uani 1 1 d . . .
N12 N 0.4552(3) 0.7983(7) 1.0394(4) 0.060(4) Uani 1 1 d . . .
H12C H 0.4781 0.7781 1.0443 0.072 Uiso 1 1 calc R . .
N13 N 0.5494(3) 0.6047(7) 0.8503(4) 0.069(4) Uani 1 1 d . . .
N14 N 0.5034(5) 1.0596(9) 0.9101(5) 0.112(6) Uani 1 1 d . . .
N15 N 0.5219(4) 0.9963(11) 0.9084(5) 0.089(5) Uani 1 1 d . . .
N16 N 0.5402(4) 0.9287(9) 0.9056(4) 0.078(4) Uani 1 1 d . . .
C1 C 0.0218(6) 0.2973(11) 0.3250(5) 0.100(7) Uani 1 1 d . . .
H1A H 0.0469 0.2697 0.3295 0.120 Uiso 1 1 calc R . .
H1B H 0.0153 0.2970 0.2955 0.120 Uiso 1 1 calc R . .
C2 C -0.0078(4) 0.2438(8) 0.3482(5) 0.053(4) Uani 1 1 d . . .
H2A H -0.0328 0.2575 0.3356 0.063 Uiso 1 1 calc R . .
H2B H -0.0032 0.1790 0.3441 0.063 Uiso 1 1 calc R . .
C3 C 0.0571(5) 0.4343(13) 0.3319(5) 0.099(6) Uani 1 1 d . . .
H3A H 0.0530 0.4994 0.3275 0.119 Uiso 1 1 calc R . .
H3B H 0.0661 0.4085 0.3064 0.119 Uiso 1 1 calc R . .
C4 C 0.0867(4) 0.4214(9) 0.3653(4) 0.052(4) Uani 1 1 d . . .
H4A H 0.0994 0.3633 0.3611 0.063 Uiso 1 1 calc R . .
H4B H 0.1056 0.4695 0.3634 0.063 Uiso 1 1 calc R . .
C5 C -0.0074(6) 0.4432(11) 0.3206(5) 0.097(7) Uani 1 1 d . . .
H5A H -0.0300 0.4051 0.3170 0.116 Uiso 1 1 calc R . .
H5B H 0.0006 0.4605 0.2933 0.116 Uiso 1 1 calc R . .
C6 C -0.0168(4) 0.5250(9) 0.3434(4) 0.059(4) Uani 1 1 d . . .
H6A H 0.0036 0.5695 0.3412 0.071 Uiso 1 1 calc R . .
H6B H -0.0399 0.5518 0.3311 0.071 Uiso 1 1 calc R . .
C7 C 0.0992(4) 0.1477(10) 0.3865(5) 0.081(6) Uani 1 1 d . . .
H7A H 0.0841 0.1083 0.3685 0.121 Uiso 1 1 calc R . .
H7B H 0.1126 0.1115 0.4073 0.121 Uiso 1 1 calc R . .
H7C H 0.1173 0.1804 0.3706 0.121 Uiso 1 1 calc R . .
C8 C 0.0971(5) 0.1285(11) 0.4935(5) 0.077(6) Uani 1 1 d . . .
C9 C 0.1132(5) 0.0654(9) 0.5247(5) 0.107(8) Uani 1 1 d . . .
H9A H 0.0949 0.0184 0.5300 0.160 Uiso 1 1 calc R . .
H9B H 0.1194 0.0983 0.5498 0.160 Uiso 1 1 calc R . .
H9C H 0.1359 0.0379 0.5147 0.160 Uiso 1 1 calc R . .
C10 C -0.0237(3) 0.1093(8) 0.4876(4) 0.041(4) Uani 1 1 d . . .
H10A H -0.0002 0.0890 0.5016 0.050 Uiso 1 1 calc R . .
H10B H -0.0343 0.0575 0.4722 0.050 Uiso 1 1 calc R . .
C11 C -0.0506(4) 0.1356(8) 0.5189(4) 0.058(5) Uani 1 1 d . . .
H11A H -0.0733 0.1606 0.5050 0.069 Uiso 1 1 calc R . .
H11B H -0.0580 0.0809 0.5336 0.069 Uiso 1 1 calc R . .
C12 C -0.0627(4) 0.2315(8) 0.5785(4) 0.051(4) Uani 1 1 d . . .
H12A H -0.0713 0.1772 0.5927 0.061 Uiso 1 1 calc R . .
H12B H -0.0847 0.2563 0.5629 0.061 Uiso 1 1 calc R . .
C13 C -0.0509(4) 0.2998(8) 0.6107(4) 0.052(4) Uani 1 1 d . . .
H13A H -0.0718 0.3103 0.6288 0.062 Uiso 1 1 calc R . .
H13B H -0.0294 0.2763 0.6273 0.062 Uiso 1 1 calc R . .
C14 C 0.0619(5) 0.2670(8) 0.5872(6) 0.048(5) Uani 1 1 d . . .
C15 C 0.0843(4) 0.2098(9) 0.6197(5) 0.068(5) Uani 1 1 d . . .
H15A H 0.1073 0.1874 0.6082 0.103 Uiso 1 1 calc R . .
H15B H 0.0689 0.1589 0.6279 0.103 Uiso 1 1 calc R . .
H15C H 0.0907 0.2471 0.6435 0.103 Uiso 1 1 calc R . .
C16 C 0.1764(5) 0.3252(10) 0.4399(6) 0.063(5) Uani 1 1 d . . .
C17 C 0.2083(5) 0.3048(12) 0.4144(6) 0.116(8) Uani 1 1 d . . .
H17A H 0.2319 0.3175 0.4297 0.175 Uiso 1 1 calc R . .
H17B H 0.2067 0.3420 0.3898 0.175 Uiso 1 1 calc R . .
H17C H 0.2076 0.2412 0.4066 0.175 Uiso 1 1 calc R . .
C18 C 0.1762(5) 0.2596(12) 0.5636(6) 0.119(8) Uani 1 1 d . . .
H18A H 0.1700 0.2164 0.5847 0.178 Uiso 1 1 calc R . .
H18B H 0.1995 0.2909 0.5717 0.178 Uiso 1 1 calc R . .
H18C H 0.1795 0.2277 0.5379 0.178 Uiso 1 1 calc R . .
C19 C 0.1567(5) 0.5616(8) 0.4380(6) 0.050(4) Uani 1 1 d . . .
C20 C 0.1889(5) 0.5893(11) 0.4143(5) 0.085(6) Uani 1 1 d . . .
H20A H 0.2114 0.5931 0.4324 0.128 Uiso 1 1 calc R . .
H20B H 0.1838 0.6481 0.4020 0.128 Uiso 1 1 calc R . .
H20C H 0.1929 0.5450 0.3929 0.128 Uiso 1 1 calc R . .
C21 C 0.1410(5) 0.4403(11) 0.6425(5) 0.071(5) Uani 1 1 d . . .
C22 C 0.1499(5) 0.3738(11) 0.6776(6) 0.116(8) Uani 1 1 d . . .
H22A H 0.1770 0.3720 0.6835 0.174 Uiso 1 1 calc R . .
H22B H 0.1410 0.3137 0.6698 0.174 Uiso 1 1 calc R . .
H22C H 0.1373 0.3934 0.7019 0.174 Uiso 1 1 calc R . .
C23 C 0.1140(4) 0.6815(9) 0.6514(5) 0.045(4) Uani 1 1 d . . .
C24 C 0.1147(4) 0.6930(14) 0.6950(5) 0.101(7) Uani 1 1 d . . .
H24A H 0.1385 0.7205 0.7042 0.151 Uiso 1 1 calc R . .
H24B H 0.1122 0.6344 0.7081 0.151 Uiso 1 1 calc R . .
H24C H 0.0940 0.7321 0.7023 0.151 Uiso 1 1 calc R . .
C25 C 0.2457(7) 0.5650(13) 0.6345(6) 0.154(11) Uani 1 1 d . . .
H25A H 0.2357 0.5341 0.6580 0.231 Uiso 1 1 calc R . .
H25B H 0.2674 0.6011 0.6434 0.231 Uiso 1 1 calc R . .
H25C H 0.2532 0.5205 0.6145 0.231 Uiso 1 1 calc R . .
C26 C 0.2285(5) 0.5061(10) 0.5353(6) 0.070(5) Uani 1 1 d . . .
C27 C 0.2556(5) 0.4367(10) 0.5136(7) 0.122(8) Uani 1 1 d . . .
H27A H 0.2443 0.3767 0.5135 0.183 Uiso 1 1 calc R . .
H27B H 0.2799 0.4349 0.5286 0.183 Uiso 1 1 calc R . .
H27C H 0.2590 0.4562 0.4856 0.183 Uiso 1 1 calc R . .
C28 C 0.2080(4) 0.9084(8) 0.5880(5) 0.067(5) Uani 1 1 d . . .
H28A H 0.1920 0.9499 0.6025 0.101 Uiso 1 1 calc R . .
H28B H 0.2083 0.9258 0.5593 0.101 Uiso 1 1 calc R . .
H28C H 0.2335 0.9108 0.6001 0.101 Uiso 1 1 calc R . .
C29 C 0.1521(4) 0.8142(10) 0.4806(5) 0.044(4) Uani 1 1 d . . .
C30 C 0.1637(4) 0.8584(9) 0.4429(4) 0.058(4) Uani 1 1 d . . .
H30A H 0.1723 0.9195 0.4492 0.088 Uiso 1 1 calc R . .
H30B H 0.1423 0.8607 0.4232 0.088 Uiso 1 1 calc R . .
H30C H 0.1841 0.8241 0.4314 0.088 Uiso 1 1 calc R . .
C31 C 0.2813(5) 0.7728(11) 0.6311(7) 0.066(6) Uani 1 1 d . . .
C32 C 0.3241(4) 0.7882(12) 0.6393(6) 0.109(7) Uani 1 1 d . . .
H32A H 0.3290 0.8048 0.6678 0.164 Uiso 1 1 calc R . .
H32B H 0.3326 0.8366 0.6218 0.164 Uiso 1 1 calc R . .
H32C H 0.3377 0.7329 0.6334 0.164 Uiso 1 1 calc R . .
C33 C 0.1992(6) 0.9167(13) 0.7039(6) 0.099(7) Uani 1 1 d . . .
C34 C 0.1870(6) 1.0154(14) 0.7095(7) 0.169(12) Uani 1 1 d . . .
H34A H 0.1630 1.0256 0.6946 0.254 Uiso 1 1 calc R . .
H34B H 0.2060 1.0556 0.6990 0.254 Uiso 1 1 calc R . .
H34C H 0.1842 1.0275 0.7385 0.254 Uiso 1 1 calc R . .
C35 C 0.2389(5) 0.7636(11) 0.8148(6) 0.056(5) Uani 1 1 d . . .
C36 C 0.2002(5) 0.7911(15) 0.7978(7) 0.150(10) Uani 1 1 d . . .
H36A H 0.1825 0.7908 0.8197 0.225 Uiso 1 1 calc R . .
H36B H 0.1918 0.7485 0.7766 0.225 Uiso 1 1 calc R . .
H36C H 0.2015 0.8515 0.7862 0.225 Uiso 1 1 calc R . .
C37 C 0.2755(4) 0.5033(11) 0.9211(6) 0.077(6) Uani 1 1 d . . .
C38 C 0.2496(5) 0.4263(12) 0.9329(7) 0.132(9) Uani 1 1 d . . .
H38A H 0.2251 0.4506 0.9391 0.197 Uiso 1 1 calc R . .
H38B H 0.2605 0.3952 0.9568 0.197 Uiso 1 1 calc R . .
H38C H 0.2468 0.3838 0.9102 0.197 Uiso 1 1 calc R . .
C39 C 0.2826(5) 0.5544(13) 0.8258(6) 0.129(9) Uani 1 1 d . . .
H39A H 0.2960 0.5204 0.8054 0.194 Uiso 1 1 calc R . .
H39B H 0.2619 0.5875 0.8123 0.194 Uiso 1 1 calc R . .
H39C H 0.2728 0.5129 0.8458 0.194 Uiso 1 1 calc R . .
C40 C 0.3256(5) 0.6197(13) 0.7294(7) 0.097(7) Uani 1 1 d . . .
C41 C 0.3386(7) 0.5359(17) 0.7064(8) 0.199(14) Uani 1 1 d . . .
H41A H 0.3585 0.5057 0.7225 0.299 Uiso 1 1 calc R . .
H41B H 0.3480 0.5540 0.6801 0.299 Uiso 1 1 calc R . .
H41C H 0.3174 0.4947 0.7019 0.299 Uiso 1 1 calc R . .
C42 C 0.3419(5) 0.8783(12) 0.7484(6) 0.088(6) Uani 1 1 d . . .
C43 C 0.3706(5) 0.9380(16) 0.7291(7) 0.171(12) Uani 1 1 d . . .
H43A H 0.3604 0.9602 0.7029 0.257 Uiso 1 1 calc R . .
H43B H 0.3934 0.9034 0.7249 0.257 Uiso 1 1 calc R . .
H43C H 0.3766 0.9890 0.7471 0.257 Uiso 1 1 calc R . .
C44 C 0.3311(6) 0.2555(17) 0.9032(7) 0.167(11) Uani 1 1 d . . .
H44A H 0.3389 0.2080 0.8848 0.251 Uiso 1 1 calc R . .
H44B H 0.3113 0.2914 0.8897 0.251 Uiso 1 1 calc R . .
H44C H 0.3218 0.2284 0.9279 0.251 Uiso 1 1 calc R . .
C45 C 0.3870(5) 0.4301(11) 0.8340(6) 0.092(7) Uani 1 1 d . . .
C46 C 0.3800(4) 0.3571(11) 0.8017(6) 0.110(8) Uani 1 1 d . . .
H46A H 0.3536 0.3582 0.7923 0.165 Uiso 1 1 calc R . .
H46B H 0.3860 0.2982 0.8135 0.165 Uiso 1 1 calc R . .
H46C H 0.3958 0.3682 0.7787 0.165 Uiso 1 1 calc R . .
C47 C 0.4142(5) 0.6753(10) 0.8251(7) 0.076(6) Uani 1 1 d . . .
C48 C 0.4216(5) 0.7041(13) 0.7848(5) 0.093(6) Uani 1 1 d . . .
H48A H 0.4477 0.6909 0.7792 0.140 Uiso 1 1 calc R . .
H48B H 0.4172 0.7689 0.7825 0.140 Uiso 1 1 calc R . .
H48C H 0.4050 0.6722 0.7652 0.140 Uiso 1 1 calc R . .
C49 C 0.4238(4) 0.8922(9) 0.8643(5) 0.051(4) Uani 1 1 d . . .
C50 C 0.4328(4) 0.9694(9) 0.8331(5) 0.076(5) Uani 1 1 d . . .
H50A H 0.4100 1.0037 0.8263 0.114 Uiso 1 1 calc R . .
H50B H 0.4421 0.9428 0.8083 0.114 Uiso 1 1 calc R . .
H50C H 0.4519 1.0096 0.8453 0.114 Uiso 1 1 calc R . .
C51 C 0.3475(4) 0.8092(11) 0.9846(6) 0.054(4) Uani 1 1 d . . .
C52 C 0.3334(4) 0.8636(10) 1.0174(5) 0.062(5) Uani 1 1 d . . .
H52A H 0.3259 0.9227 1.0068 0.093 Uiso 1 1 calc R . .
H52B H 0.3532 0.8711 1.0387 0.093 Uiso 1 1 calc R . .
H52C H 0.3118 0.8337 1.0287 0.093 Uiso 1 1 calc R . .
C53 C 0.3323(5) 0.5524(9) 1.0270(6) 0.057(5) Uani 1 1 d . . .
C54 C 0.2951(4) 0.5636(10) 1.0431(5) 0.085(6) Uani 1 1 d . . .
H54A H 0.2761 0.5617 1.0207 0.127 Uiso 1 1 calc R . .
H54B H 0.2938 0.6216 1.0570 0.127 Uiso 1 1 calc R . .
H54C H 0.2905 0.5151 1.0623 0.127 Uiso 1 1 calc R . .
C55 C 0.3151(4) 0.3240(9) 1.0245(7) 0.073(6) Uani 1 1 d . . .
C56 C 0.2783(4) 0.3093(11) 1.0458(6) 0.102(7) Uani 1 1 d . . .
H56A H 0.2572 0.3214 1.0267 0.152 Uiso 1 1 calc R . .
H56B H 0.2773 0.3502 1.0691 0.152 Uiso 1 1 calc R . .
H56C H 0.2771 0.2471 1.0553 0.152 Uiso 1 1 calc R . .
C57 C 0.4453(4) 0.8622(9) 1.0066(5) 0.070(5) Uani 1 1 d . . .
H57A H 0.4331 0.9152 1.0184 0.084 Uiso 1 1 calc R . .
H57B H 0.4268 0.8334 0.9874 0.084 Uiso 1 1 calc R . .
C58 C 0.4775(4) 0.8930(9) 0.9836(5) 0.067(5) Uani 1 1 d . . .
H58A H 0.4700 0.9462 0.9672 0.081 Uiso 1 1 calc R . .
H58B H 0.4980 0.9112 1.0030 0.081 Uiso 1 1 calc R . .
C59 C 0.4243(4) 0.7725(9) 1.0623(4) 0.051(4) Uani 1 1 d . . .
H59A H 0.4045 0.7488 1.0433 0.062 Uiso 1 1 calc R . .
H59B H 0.4143 0.8269 1.0751 0.062 Uiso 1 1 calc R . .
C60 C 0.4323(4) 0.7003(10) 1.0965(5) 0.072(5) Uani 1 1 d . . .
H60A H 0.4526 0.7223 1.1154 0.086 Uiso 1 1 calc R . .
H60B H 0.4096 0.6925 1.1122 0.086 Uiso 1 1 calc R . .
C61 C 0.5506(6) 0.6945(14) 0.8335(7) 0.133(9) Uani 1 1 d . . .
H61A H 0.5481 0.6904 0.8035 0.160 Uiso 1 1 calc R . .
H61B H 0.5754 0.7212 0.8407 0.160 Uiso 1 1 calc R . .
C62 C 0.5206(4) 0.7561(10) 0.8482(5) 0.058(4) Uani 1 1 d . . .
H62A H 0.5290 0.8191 0.8457 0.069 Uiso 1 1 calc R . .
H62B H 0.4977 0.7486 0.8305 0.069 Uiso 1 1 calc R . .
C63 C 0.5870(5) 0.5732(17) 0.8485(7) 0.142(10) Uani 1 1 d . . .
H63A H 0.5864 0.5101 0.8391 0.170 Uiso 1 1 calc R . .
H63B H 0.5999 0.6090 0.8279 0.170 Uiso 1 1 calc R . .
C64 C 0.6082(4) 0.5776(9) 0.8854(5) 0.063(5) Uani 1 1 d . . .
H64A H 0.6234 0.6333 0.8852 0.076 Uiso 1 1 calc R . .
H64B H 0.6259 0.5264 0.8862 0.076 Uiso 1 1 calc R . .
C65 C 0.5264(8) 0.546(2) 0.8254(7) 0.24(2) Uani 1 1 d . . .
H65A H 0.5061 0.5829 0.8124 0.293 Uiso 1 1 calc R . .
H65B H 0.5417 0.5233 0.8034 0.293 Uiso 1 1 calc R . .
C66 C 0.5096(4) 0.4715(10) 0.8440(5) 0.057(4) Uani 1 1 d . . .
H66A H 0.5278 0.4212 0.8452 0.068 Uiso 1 1 calc R . .
H66B H 0.4876 0.4521 0.8270 0.068 Uiso 1 1 calc R . .
C67 C 0.5471(5) 0.7396(9) 1.0946(5) 0.049(4) Uani 1 1 d . . .
C68 C 0.5650(4) 0.7999(10) 1.1275(6) 0.102(7) Uani 1 1 d . . .
H68A H 0.5891 0.8222 1.1186 0.154 Uiso 1 1 calc R . .
H68B H 0.5690 0.7655 1.1527 0.154 Uiso 1 1 calc R . .
H68C H 0.5484 0.8509 1.1323 0.154 Uiso 1 1 calc R . .
C69 C 0.5954(4) 0.8737(10) 1.0140(6) 0.088(7) Uani 1 1 d . . .
C70 C 0.6060(5) 0.9404(11) 1.0479(6) 0.112(8) Uani 1 1 d . . .
H70A H 0.6291 0.9202 1.0624 0.167 Uiso 1 1 calc R . .
H70B H 0.5858 0.9438 1.0669 0.167 Uiso 1 1 calc R . .
H70C H 0.6101 0.9998 1.0361 0.167 Uiso 1 1 calc R . .
C71 C 0.6190(4) 0.8553(10) 0.9085(6) 0.092(6) Uani 1 1 d . . .
H71A H 0.6418 0.8241 0.9010 0.138 Uiso 1 1 calc R . .
H71B H 0.6251 0.8983 0.9303 0.138 Uiso 1 1 calc R . .
H71C H 0.6082 0.8874 0.8848 0.138 Uiso 1 1 calc R . .
C72 C 0.3085(4) 0.8979(10) 0.8654(5) 0.087(6) Uani 1 1 d . . .
H72A H 0.3270 0.9367 0.8533 0.130 Uiso 1 1 calc R . .
H72B H 0.3037 0.9193 0.8929 0.130 Uiso 1 1 calc R . .
H72C H 0.2851 0.8994 0.8487 0.130 Uiso 1 1 calc R . .
C73 C 0.0944(5) 0.9001(9) 0.6167(4) 0.043(4) Uani 1 1 d . . .
C74 C 0.0927(4) 0.9729(8) 0.6501(4) 0.058(4) Uani 1 1 d . . .
H74A H 0.0685 0.9693 0.6630 0.087 Uiso 1 1 calc R . .
H74B H 0.0954 1.0324 0.6379 0.087 Uiso 1 1 calc R . .
H74C H 0.1129 0.9630 0.6706 0.087 Uiso 1 1 calc R . .

loop_
_atom_site_aniso_label
_atom_site_aniso_U_11
_atom_site_aniso_U_22
_atom_site_aniso_U_33
_atom_site_aniso_U_23
_atom_site_aniso_U_13
_atom_site_aniso_U_12
Mn1 0.0384(13) 0.0237(11) 0.0577(15) -0.0031(10) -0.0208(11) -0.0027(9)
Mn2 0.0463(14) 0.0188(11) 0.0754(17) -0.0099(11) -0.0183(12) 0.0016(9)
Mn3 0.0428(13) 0.0250(11) 0.0579(15) -0.0046(10) -0.0163(11) -0.0048(9)
Mn4 0.0403(13) 0.0230(11) 0.0809(18) -0.0111(11) -0.0102(12) 0.0007(10)
Mn5 0.0394(13) 0.0256(11) 0.0600(16) -0.0052(10) -0.0152(11) -0.0038(9)
Mn6 0.0343(12) 0.0178(10) 0.0601(15) -0.0029(10) -0.0197(11) -0.0006(9)
Mn7 0.0337(12) 0.0175(10) 0.0513(14) -0.0027(9) -0.0195(10) 0.0003(8)
Mn8 0.0438(13) 0.0215(11) 0.0564(15) -0.0007(10) -0.0225(11) -0.0007(9)
Mn9 0.0429(13) 0.0247(11) 0.0585(15) 0.0014(10) -0.0262(11) -0.0023(9)
Mn10 0.0365(12) 0.0214(11) 0.0646(16) -0.0043(10) -0.0202(11) -0.0023(9)
Mn11 0.0366(13) 0.0250(11) 0.0887(18) -0.0058(11) -0.0265(12) 0.0001(10)
Mn12 0.0348(12) 0.0261(11) 0.0791(18) -0.0078(11) -0.0280(12) -0.0059(9)
Mn13 0.0419(13) 0.0289(12) 0.0800(18) -0.0034(12) -0.0360(12) -0.0013(10)
Mn14 0.0357(13) 0.0340(13) 0.093(2) -0.0076(12) -0.0206(13) -0.0037(10)
Mn15 0.0508(15) 0.0502(14) 0.0837(19) -0.0077(13) -0.0372(13) -0.0049(12)
Mn16 0.0628(17) 0.0588(16) 0.106(2) -0.0022(15) -0.0520(15) -0.0037(13)
Mn17 0.0581(16) 0.0595(16) 0.0834(19) 0.0009(14) -0.0391(14) 0.0064(13)
Mn18 0.0437(14) 0.0420(14) 0.094(2) 0.0041(13) -0.0309(13) 0.0052(11)
Mn19 0.0468(14) 0.0330(13) 0.095(2) -0.0103(13) -0.0398(13) 0.0050(11)
Mn20 0.0441(14) 0.0267(12) 0.096(2) 0.0021(12) -0.0359(13) 0.0057(10)
Mn21 0.0439(14) 0.0286(12) 0.109(2) -0.0002(13) -0.0365(14) -0.0015(10)
Mn22 0.0386(13) 0.0257(12) 0.0848(18) 0.0000(11) -0.0297(12) 0.0034(10)
Mn23 0.0467(14) 0.0279(12) 0.0923(19) -0.0070(12) -0.0348(13) 0.0066(10)
Mn24 0.0439(14) 0.0254(12) 0.0865(19) 0.0026(12) -0.0281(12) 0.0043(10)
Mn25 0.0412(14) 0.0260(12) 0.098(2) 0.0024(12) -0.0285(13) 0.0031(10)
Mn26 0.0333(12) 0.0204(11) 0.0779(17) -0.0037(11) -0.0262(11) 0.0009(9)
Mn27 0.0363(13) 0.0277(12) 0.0958(19) 0.0004(12) -0.0275(12) 0.0047(10)
Mn28 0.0442(14) 0.0235(11) 0.0833(18) -0.0077(11) -0.0295(12) 0.0055(10)
Mn29 0.0374(13) 0.0188(11) 0.0933(19) -0.0014(11) -0.0319(12) 0.0005(9)
Mn30 0.0418(14) 0.0289(12) 0.114(2) 0.0057(13) -0.0278(14) -0.0014(10)
Mn31 0.0439(14) 0.0270(12) 0.107(2) 0.0052(13) -0.0287(13) -0.0016(10)
O1 0.046(6) 0.024(5) 0.078(8) -0.017(5) -0.010(5) -0.006(5)
O2 0.044(5) 0.013(4) 0.066(7) -0.007(4) -0.028(5) 0.000(4)
O3 0.085(7) 0.025(5) 0.027(6) -0.011(4) -0.015(5) 0.005(5)
O4 0.054(6) 0.015(5) 0.059(7) 0.012(4) -0.017(5) -0.001(4)
O5 0.052(6) 0.037(5) 0.035(6) -0.007(4) -0.020(5) 0.010(4)
O6 0.066(7) 0.032(5) 0.060(7) -0.022(5) -0.001(5) 0.013(5)
O7 0.034(5) 0.016(4) 0.063(6) -0.003(4) -0.008(5) 0.006(4)
O8 0.066(7) 0.021(5) 0.089(8) 0.002(5) -0.034(6) -0.001(5)
O9 0.047(6) 0.015(5) 0.114(9) 0.000(5) -0.016(6) -0.008(5)
O10 0.052(6) 0.029(5) 0.033(6) -0.005(4) 0.009(5) -0.003(4)
O11 0.041(5) 0.009(4) 0.052(6) 0.001(4) -0.013(4) -0.003(4)
O12 0.046(5) 0.011(4) 0.046(6) 0.010(4) -0.016(4) 0.002(4)
O13 0.068(7) 0.024(5) 0.030(6) -0.001(4) -0.005(5) 0.005(4)
O14 0.060(7) 0.018(5) 0.066(7) 0.002(5) -0.012(6) -0.002(5)
O15 0.047(6) 0.032(6) 0.061(7) 0.005(5) -0.025(6) 0.002(4)
O16 0.050(6) 0.018(5) 0.050(6) -0.016(4) -0.021(5) 0.005(4)
O17 0.062(6) 0.005(4) 0.068(7) -0.009(4) -0.025(5) 0.000(4)
O18 0.072(8) 0.034(6) 0.108(9) 0.002(6) -0.019(7) -0.005(5)
O19 0.062(7) 0.035(6) 0.074(8) -0.019(5) -0.031(6) 0.004(5)
O20 0.048(7) 0.052(7) 0.075(8) -0.019(6) -0.003(6) 0.001(5)
O21 0.042(5) 0.024(5) 0.059(6) -0.008(4) -0.025(5) -0.001(4)
O22 0.027(5) 0.052(6) 0.094(8) 0.013(6) -0.006(5) 0.013(5)
O23 0.066(7) 0.040(6) 0.088(8) 0.001(5) -0.033(6) 0.006(5)
O24 0.046(6) 0.034(5) 0.071(7) 0.001(5) -0.021(5) -0.004(5)
O25 0.032(5) 0.031(5) 0.058(6) -0.014(4) -0.024(4) -0.001(4)
O26 0.043(6) 0.028(5) 0.077(8) -0.004(5) 0.003(6) -0.009(4)
O27 0.048(6) 0.038(6) 0.058(7) -0.005(5) -0.017(5) -0.009(5)
O28 0.025(6) 0.027(5) 0.112(9) -0.002(5) -0.018(6) -0.007(4)
O29 0.062(7) 0.055(7) 0.078(8) 0.019(6) -0.020(6) -0.008(6)
O30 0.038(5) 0.021(4) 0.042(6) 0.003(4) -0.024(4) -0.015(4)
O31 0.035(5) 0.026(5) 0.064(7) -0.005(4) -0.022(5) -0.015(4)
O32 0.042(6) 0.041(6) 0.126(10) -0.002(6) -0.030(6) 0.003(5)
O33 0.041(6) 0.026(5) 0.084(8) -0.011(5) -0.010(6) -0.004(4)
O34 0.047(6) 0.057(6) 0.068(7) -0.013(5) -0.052(5) 0.003(5)
O35 0.035(6) 0.050(6) 0.057(7) 0.011(5) -0.028(5) -0.012(5)
O36 0.054(7) 0.020(5) 0.075(8) -0.022(5) -0.029(6) 0.000(5)
O37 0.088(8) 0.077(8) 0.076(8) -0.039(7) -0.052(7) 0.013(6)
O38 0.034(5) 0.020(5) 0.088(7) -0.002(5) -0.027(5) -0.018(4)
O39 0.038(6) 0.065(7) 0.103(9) -0.022(7) -0.024(6) 0.009(5)
O40 0.042(8) 0.069(8) 0.096(11) -0.001(7) -0.009(7) -0.014(6)
O41 0.095(10) 0.100(10) 0.155(13) -0.044(9) -0.059(9) 0.026(8)
O42 0.084(9) 0.109(10) 0.138(12) 0.026(9) -0.067(9) -0.028(8)
O43 0.111(10) 0.069(8) 0.138(11) -0.013(8) -0.089(9) 0.005(7)
O44 0.093(9) 0.114(11) 0.089(10) -0.019(8) -0.055(8) 0.022(8)
O45 0.061(8) 0.039(6) 0.074(9) 0.006(6) -0.032(6) 0.003(5)
O46 0.041(6) 0.055(7) 0.123(11) -0.013(7) -0.037(7) 0.002(5)
O47 0.046(6) 0.046(6) 0.086(8) 0.000(5) -0.050(5) -0.007(5)
O48 0.047(7) 0.070(8) 0.133(11) -0.038(7) -0.051(7) 0.013(6)
O49 0.047(7) 0.050(7) 0.113(9) -0.019(6) -0.049(6) 0.006(5)
O50 0.061(7) 0.029(6) 0.120(9) 0.013(6) -0.047(7) -0.009(5)
O51 0.032(5) 0.031(5) 0.114(9) 0.008(5) -0.040(5) 0.004(4)
O52 0.034(6) 0.045(7) 0.158(11) 0.014(7) -0.031(6) 0.004(5)
O53 0.041(6) 0.035(6) 0.106(8) 0.006(5) -0.041(5) 0.015(5)
O54 0.079(8) 0.035(6) 0.163(12) -0.038(7) -0.072(8) 0.011(6)
O55 0.047(6) 0.040(6) 0.074(7) -0.009(5) -0.019(5) -0.005(5)
O56 0.034(6) 0.033(6) 0.125(9) 0.017(6) -0.024(6) 0.004(5)
O57 0.039(6) 0.053(7) 0.140(10) -0.027(7) -0.045(6) 0.000(5)
O58 0.054(6) 0.025(5) 0.068(7) -0.001(5) -0.031(5) -0.002(4)
O59 0.040(5) 0.019(5) 0.087(7) -0.006(5) -0.038(5) 0.010(4)
O60 0.050(7) 0.017(5) 0.086(8) 0.011(5) -0.023(6) 0.002(5)
O61 0.048(7) 0.045(7) 0.154(12) 0.038(8) -0.051(8) -0.025(5)
O62 0.039(6) 0.046(6) 0.136(10) 0.016(6) -0.015(7) -0.012(5)
O63 0.035(6) 0.029(6) 0.098(9) -0.010(6) -0.007(6) -0.005(4)
O64 0.045(6) 0.019(5) 0.091(8) -0.001(5) -0.027(5) 0.007(4)
O65 0.035(6) 0.039(6) 0.077(8) -0.001(6) -0.022(5) 0.009(4)
O66 0.037(6) 0.039(6) 0.112(9) 0.009(6) -0.021(6) 0.010(5)
O67 0.026(5) 0.022(5) 0.096(8) -0.003(5) -0.030(5) -0.003(4)
O68 0.031(5) 0.027(5) 0.059(6) -0.009(4) -0.008(4) -0.001(4)
O69 0.032(5) 0.037(5) 0.056(6) -0.004(5) -0.022(4) -0.006(4)
O70 0.041(6) 0.027(5) 0.087(8) -0.001(5) -0.029(6) 0.009(4)
O71 0.050(6) 0.014(4) 0.071(7) -0.005(4) -0.028(5) 0.004(4)
O72 0.050(6) 0.030(5) 0.078(7) -0.017(5) -0.019(5) 0.015(5)
O73 0.029(5) 0.036(5) 0.069(7) -0.006(5) -0.015(5) -0.008(4)
O74 0.038(5) 0.018(5) 0.066(7) -0.010(4) -0.011(5) 0.003(4)
O75 0.041(6) 0.027(5) 0.095(8) -0.009(5) -0.016(5) 0.009(4)
O76 0.034(6) 0.023(5) 0.095(9) 0.002(5) -0.005(6) -0.005(4)
O77 0.049(6) 0.035(6) 0.059(7) 0.008(5) -0.008(5) 0.001(5)
O78 0.042(6) 0.036(6) 0.094(8) 0.008(5) -0.006(5) 0.004(5)
O79 0.068(7) 0.025(5) 0.123(10) -0.008(6) -0.043(7) 0.002(5)
O80 0.037(6) 0.040(6) 0.104(8) 0.008(6) -0.025(5) 0.000(5)
O81 0.056(7) 0.029(6) 0.082(9) -0.006(6) -0.014(6) -0.005(5)
O82 0.053(7) 0.033(6) 0.110(9) -0.014(6) -0.028(6) 0.006(5)
O83 0.038(6) 0.032(6) 0.180(12) -0.009(7) -0.055(7) -0.006(5)
O84 0.089(9) 0.072(8) 0.080(9) 0.022(7) -0.039(7) -0.011(6)
N1 0.055(8) 0.028(7) 0.075(10) -0.024(6) -0.008(7) -0.003(6)
N2 0.060(9) 0.033(8) 0.100(12) -0.005(8) -0.053(8) 0.016(7)
N3 0.074(10) 0.042(9) 0.116(13) 0.009(8) -0.031(8) -0.017(8)
N4 0.049(8) 0.024(7) 0.107(11) -0.002(7) -0.006(8) -0.008(6)
N5 0.037(7) 0.028(6) 0.057(8) -0.010(6) -0.002(6) -0.016(5)
N6 0.091(12) 0.066(11) 0.115(14) 0.030(10) -0.041(10) -0.038(9)
N7 0.064(10) 0.111(15) 0.096(14) 0.016(12) -0.049(9) -0.021(10)
N8 0.21(2) 0.135(19) 0.18(2) 0.061(16) -0.075(17) -0.077(17)
N9 0.045(9) 0.076(10) 0.048(10) 0.009(8) -0.008(7) 0.013(7)
N10 0.022(8) 0.039(8) 0.067(12) -0.004(8) -0.004(8) 0.007(6)
N11 0.038(9) 0.059(9) 0.112(14) 0.033(9) -0.012(9) 0.007(7)
N12 0.029(7) 0.038(7) 0.110(11) 0.007(7) -0.015(7) 0.025(6)
N13 0.048(8) 0.015(6) 0.141(13) 0.014(7) -0.022(8) 0.018(6)
N14 0.143(15) 0.029(8) 0.155(16) 0.003(9) -0.074(12) 0.021(9)
N15 0.077(11) 0.050(10) 0.133(15) 0.012(10) -0.065(10) -0.015(9)
N16 0.067(10) 0.045(9) 0.119(13) -0.015(8) -0.037(9) -0.003(7)
C1 0.138(18) 0.075(14) 0.088(15) 0.001(11) 0.009(13) -0.026(13)
C2 0.055(10) 0.025(8) 0.077(13) 0.013(8) -0.007(9) 0.003(7)
C3 0.107(17) 0.103(16) 0.086(15) -0.002(12) -0.014(13) -0.013(13)
C4 0.069(11) 0.033(8) 0.055(11) -0.014(8) -0.001(9) -0.028(7)
C5 0.152(19) 0.071(13) 0.064(13) -0.025(10) -0.034(12) 0.040(12)
C6 0.070(11) 0.041(9) 0.063(12) -0.008(9) -0.034(9) -0.003(8)
C7 0.080(13) 0.051(11) 0.113(15) -0.037(10) 0.015(11) -0.021(9)
C8 0.085(14) 0.054(12) 0.086(14) -0.037(10) -0.043(11) 0.048(11)
C9 0.130(16) 0.024(9) 0.156(18) -0.009(10) -0.102(14) 0.006(9)
C10 0.026(8) 0.023(8) 0.074(12) -0.013(8) -0.001(8) -0.001(6)
C11 0.069(11) 0.026(8) 0.074(12) 0.017(8) -0.040(9) -0.029(8)
C12 0.050(10) 0.029(8) 0.071(12) 0.015(8) -0.020(9) -0.015(7)
C13 0.046(9) 0.029(8) 0.078(12) 0.004(8) -0.020(8) 0.001(7)
C14 0.052(11) 0.008(7) 0.079(14) -0.012(8) -0.036(10) -0.003(7)
C15 0.053(10) 0.032(8) 0.117(14) 0.017(9) -0.036(9) -0.008(7)
C16 0.055(12) 0.036(9) 0.099(16) -0.015(10) 0.004(12) 0.013(8)
C17 0.078(14) 0.087(15) 0.19(2) -0.070(15) 0.020(15) -0.025(12)
C18 0.096(16) 0.065(13) 0.19(2) 0.016(14) -0.051(15) -0.014(12)
C19 0.075(13) 0.016(7) 0.062(13) -0.010(8) 0.034(11) -0.001(8)
C20 0.086(14) 0.080(13) 0.090(14) -0.008(11) 0.004(12) -0.028(11)
C21 0.083(14) 0.047(11) 0.081(14) 0.024(9) -0.031(11) 0.017(10)
C22 0.116(16) 0.078(13) 0.146(18) 0.049(13) -0.078(14) -0.002(12)
C23 0.039(10) 0.028(8) 0.066(13) 0.002(8) -0.013(9) 0.001(7)
C24 0.052(11) 0.18(2) 0.073(14) -0.037(14) -0.013(10) -0.006(12)
C25 0.25(3) 0.087(17) 0.12(2) -0.041(15) 0.05(2) -0.099(19)
C26 0.049(11) 0.034(10) 0.127(17) -0.003(10) -0.007(11) -0.003(9)
C27 0.083(14) 0.039(11) 0.24(3) -0.055(13) -0.016(15) 0.008(10)
C28 0.040(9) 0.025(8) 0.136(15) -0.014(9) -0.020(9) -0.004(7)
C29 0.037(9) 0.038(9) 0.056(12) 0.008(9) -0.005(8) 0.012(7)
C30 0.069(11) 0.047(9) 0.058(11) 0.010(8) -0.018(9) -0.005(8)
C31 0.059(14) 0.044(10) 0.089(18) -0.010(11) -0.041(12) -0.011(9)
C32 0.083(14) 0.092(15) 0.146(19) -0.031(13) -0.068(13) -0.006(11)
C33 0.104(16) 0.078(15) 0.110(17) -0.003(13) -0.062(14) 0.016(12)
C34 0.15(2) 0.16(2) 0.18(2) -0.130(19) -0.112(17) 0.120(18)
C35 0.072(14) 0.058(11) 0.037(12) 0.007(9) -0.011(10) 0.015(9)
C36 0.069(14) 0.17(2) 0.20(2) -0.019(19) -0.081(15) 0.041(14)
C37 0.021(9) 0.046(11) 0.162(19) -0.018(11) -0.033(10) -0.003(8)
C38 0.053(12) 0.076(14) 0.26(3) 0.033(16) -0.035(14) -0.030(10)
C39 0.136(19) 0.102(16) 0.141(19) -0.003(14) -0.082(15) 0.071(14)
C40 0.068(13) 0.081(14) 0.14(2) 0.021(14) -0.057(13) 0.034(11)
C41 0.22(3) 0.17(3) 0.21(3) -0.05(2) -0.02(2) 0.13(2)
C42 0.088(14) 0.084(13) 0.087(15) 0.046(12) -0.036(12) -0.053(11)
C43 0.096(17) 0.22(3) 0.19(2) 0.12(2) -0.077(16) -0.085(18)
C44 0.12(2) 0.19(3) 0.20(3) -0.01(2) -0.046(19) 0.08(2)
C45 0.059(12) 0.050(11) 0.16(2) -0.010(12) -0.063(13) 0.008(10)
C46 0.076(13) 0.071(12) 0.174(19) -0.060(13) -0.081(13) 0.025(10)
C47 0.043(11) 0.048(10) 0.133(19) -0.013(11) -0.039(12) 0.011(8)
C48 0.094(15) 0.116(17) 0.067(14) 0.022(13) -0.015(11) 0.017(12)
C49 0.042(10) 0.040(9) 0.069(12) -0.012(8) -0.025(9) -0.006(8)
C50 0.092(13) 0.025(8) 0.107(14) 0.028(9) -0.037(10) 0.000(8)
C51 0.038(9) 0.047(11) 0.073(14) -0.013(10) -0.034(9) -0.011(8)
C52 0.031(9) 0.062(11) 0.091(14) 0.021(10) -0.006(9) 0.011(8)
C53 0.055(12) 0.023(8) 0.094(15) -0.013(9) 0.001(12) 0.006(7)
C54 0.020(9) 0.071(12) 0.162(18) 0.030(12) -0.018(10) 0.006(8)
C55 0.034(10) 0.018(8) 0.16(2) 0.015(10) -0.024(12) -0.011(7)
C56 0.023(9) 0.079(13) 0.20(2) 0.035(14) -0.009(11) -0.009(9)
C57 0.051(11) 0.030(9) 0.126(16) -0.009(9) -0.027(11) 0.014(8)
C58 0.048(10) 0.030(9) 0.123(15) -0.004(9) 0.004(10) 0.005(8)
C59 0.043(10) 0.057(10) 0.054(11) -0.009(8) 0.000(8) 0.002(8)
C60 0.068(11) 0.053(11) 0.091(14) -0.011(10) -0.032(10) 0.006(9)
C61 0.16(2) 0.107(18) 0.14(2) 0.020(16) 0.051(18) 0.066(16)
C62 0.052(10) 0.055(10) 0.067(13) 0.004(9) 0.002(9) -0.005(8)
C63 0.072(15) 0.23(3) 0.13(2) 0.049(19) 0.030(15) 0.058(17)
C64 0.061(11) 0.034(9) 0.090(14) 0.023(9) -0.043(11) -0.004(8)
C65 0.22(3) 0.42(5) 0.10(2) -0.07(3) 0.08(2) -0.23(4)
C66 0.063(11) 0.072(12) 0.037(11) 0.003(9) 0.010(9) 0.004(9)
C67 0.060(12) 0.030(9) 0.056(12) 0.003(8) 0.001(10) 0.013(8)
C68 0.092(13) 0.038(10) 0.169(18) -0.038(11) -0.092(13) 0.016(9)
C69 0.051(11) 0.019(9) 0.19(2) 0.008(10) -0.059(12) -0.015(8)
C70 0.088(14) 0.057(12) 0.18(2) -0.037(13) -0.078(13) 0.013(10)
C71 0.061(11) 0.048(11) 0.165(19) 0.043(11) -0.008(12) -0.008(9)
C72 0.058(11) 0.062(12) 0.136(16) 0.004(11) -0.036(11) 0.004(9)
C73 0.050(10) 0.029(8) 0.051(11) 0.021(7) 0.003(9) 0.005(8)
C74 0.059(10) 0.026(8) 0.086(12) -0.012(8) -0.020(9) 0.000(7)

loop_
_atom_type_symbol
_atom_type_description
_atom_type_scat_dispersion_real
_atom_type_scat_dispersion_imag
_atom_type_scat_source
C C 0.0033 0.0016 'International Tables Vol C Tables 4.2.6.8 and 6.1.1.4'
H H 0.0000 0.0000 'International Tables Vol C Tables 4.2.6.8 and 6.1.1.4'
N N 0.0061 0.0033 'International Tables Vol C Tables 4.2.6.8 and 6.1.1.4'
O O 0.0106 0.0060 'International Tables Vol C Tables 4.2.6.8 and 6.1.1.4'
Mn Mn 0.3368 0.7283 'International Tables Vol C Tables 4.2.6.8 and 6.1.1.4'

loop_
_geom_angle_atom_site_label_1
_geom_angle_atom_site_label_2
_geom_angle_atom_site_label_3
_geom_angle
_geom_angle_site_symmetry_1
_geom_angle_site_symmetry_3
_geom_angle_publ_flag
O30 Mn1 O2 93.8(3) 3_566 . ?
O30 Mn1 O3 175.4(4) 3_566 . ?
O2 Mn1 O3 84.6(4) . . ?
O30 Mn1 O1 96.0(4) 3_566 3_566 ?
O2 Mn1 O1 162.8(4) . 3_566 ?
O3 Mn1 O1 84.6(4) . 3_566 ?
O30 Mn1 O4 104.4(3) 3_566 . ?
O2 Mn1 O4 97.2(3) . . ?
O3 Mn1 O4 80.0(3) . . ?
O1 Mn1 O4 94.0(3) 3_566 . ?
O30 Mn1 Mn3 136.3(2) 3_566 . ?
O2 Mn1 Mn3 42.7(3) . . ?
O3 Mn1 Mn3 41.9(2) . . ?
O1 Mn1 Mn3 125.1(3) 3_566 . ?
O4 Mn1 Mn3 88.3(2) . . ?
O30 Mn1 Mn2 139.2(2) 3_566 . ?
O2 Mn1 Mn2 91.3(2) . . ?
O3 Mn1 Mn2 45.2(3) . . ?
O1 Mn1 Mn2 90.5(3) 3_566 . ?
O4 Mn1 Mn2 34.8(2) . . ?
Mn3 Mn1 Mn2 62.56(6) . . ?
O4 Mn2 O7 92.4(3) . . ?
O4 Mn2 O6 166.2(3) . . ?
O7 Mn2 O6 76.8(3) . . ?
O4 Mn2 N1 97.7(4) . . ?
O7 Mn2 N1 166.4(5) . . ?
O6 Mn2 N1 91.8(4) . . ?
O4 Mn2 O8 96.3(4) . . ?
O7 Mn2 O8 94.3(3) . . ?
O6 Mn2 O8 93.0(4) . . ?
N1 Mn2 O8 93.7(4) . . ?
O4 Mn2 O3 76.5(3) . . ?
O7 Mn2 O3 83.1(3) . . ?
O6 Mn2 O3 93.5(4) . . ?
N1 Mn2 O3 90.3(4) . . ?
O8 Mn2 O3 172.2(4) . . ?
O4 Mn2 Mn4 130.5(3) . . ?
O7 Mn2 Mn4 39.4(2) . . ?
O6 Mn2 Mn4 41.3(2) . . ?
N1 Mn2 Mn4 131.7(4) . . ?
O8 Mn2 Mn4 81.1(2) . . ?
O3 Mn2 Mn4 101.1(2) . . ?
O4 Mn2 Mn1 40.9(2) . . ?
O7 Mn2 Mn1 86.1(2) . . ?
O6 Mn2 Mn1 128.4(3) . . ?
N1 Mn2 Mn1 95.5(3) . . ?
O8 Mn2 Mn1 137.1(3) . . ?
O3 Mn2 Mn1 35.7(2) . . ?
Mn4 Mn2 Mn1 120.70(8) . . ?
O3 Mn3 O2 72.2(3) . . ?
O3 Mn3 O10 122.0(3) . . ?
O2 Mn3 O10 155.0(3) . . ?
O3 Mn3 N4 79.5(4) . . ?
O2 Mn3 N4 129.2(4) . . ?
O10 Mn3 N4 75.6(4) . . ?
O3 Mn3 O5 113.5(3) . . ?
O2 Mn3 O5 78.0(3) . . ?
O10 Mn3 O5 109.8(3) . . ?
N4 Mn3 O5 75.9(4) . . ?
O3 Mn3 O7 78.6(3) . . ?
O2 Mn3 O7 88.1(3) . . ?
O10 Mn3 O7 76.1(3) . . ?
N4 Mn3 O7 126.6(4) . . ?
O5 Mn3 O7 157.0(3) . . ?
O3 Mn3 O11 145.6(3) . . ?
O2 Mn3 O11 84.1(3) . . ?
O10 Mn3 O11 73.4(3) . . ?
N4 Mn3 O11 134.6(3) . . ?
O5 Mn3 O11 84.4(3) . . ?
O7 Mn3 O11 76.0(3) . . ?
O3 Mn3 Mn8 144.6(3) . 3_566 ?
O2 Mn3 Mn8 79.7(2) . 3_566 ?
O10 Mn3 Mn8 92.2(2) . 3_566 ?
N4 Mn3 Mn8 103.3(3) . 3_566 ?
O5 Mn3 Mn8 37.8(2) . 3_566 ?
O7 Mn3 Mn8 122.1(2) . 3_566 ?
O11 Mn3 Mn8 46.65(18) . 3_566 ?
O3 Mn3 Mn1 36.3(3) . . ?
O2 Mn3 Mn1 35.95(19) . . ?
O10 Mn3 Mn1 153.0(2) . . ?
N4 Mn3 Mn1 106.2(3) . . ?
O5 Mn3 Mn1 96.5(2) . . ?
O7 Mn3 Mn1 82.0(2) . . ?
O11 Mn3 Mn1 116.5(2) . . ?
Mn8 Mn3 Mn1 112.96(8) 3_566 . ?
O3 Mn3 Mn5 153.3(2) . . ?
O2 Mn3 Mn5 122.1(2) . . ?
O10 Mn3 Mn5 36.5(2) . . ?
N4 Mn3 Mn5 101.8(3) . . ?
O5 Mn3 Mn5 92.4(2) . . ?
O7 Mn3 Mn5 79.56(19) . . ?
O11 Mn3 Mn5 38.03(19) . . ?
Mn8 Mn3 Mn5 61.57(6) 3_566 . ?
Mn1 Mn3 Mn5 151.96(9) . . ?
O17 Mn4 O7 83.8(4) . . ?
O17 Mn4 O18 101.2(4) . . ?
O7 Mn4 O18 168.7(4) . . ?
O17 Mn4 O6 161.5(4) . . ?
O7 Mn4 O6 78.1(4) . . ?
O18 Mn4 O6 95.9(4) . . ?
O17 Mn4 O9 96.6(4) . . ?
O7 Mn4 O9 98.9(4) . . ?
O18 Mn4 O9 90.6(4) . . ?
O6 Mn4 O9 90.0(4) . . ?
O17 Mn4 O10 79.9(3) . . ?
O7 Mn4 O10 81.3(3) . . ?
O18 Mn4 O10 89.6(4) . . ?
O6 Mn4 O10 93.4(3) . . ?
O9 Mn4 O10 176.5(3) . . ?
O17 Mn4 Mn6 43.1(3) . . ?
O7 Mn4 Mn6 42.4(2) . . ?
O18 Mn4 Mn6 144.2(3) . . ?
O6 Mn4 Mn6 119.8(3) . . ?
O9 Mn4 Mn6 91.1(3) . . ?
O10 Mn4 Mn6 86.7(2) . . ?
O17 Mn4 Mn2 122.5(3) . . ?
O7 Mn4 Mn2 40.9(2) . . ?
O18 Mn4 Mn2 136.1(3) . . ?
O6 Mn4 Mn2 41.3(3) . . ?
O9 Mn4 Mn2 81.9(2) . . ?
O10 Mn4 Mn2 100.3(2) . . ?
Mn6 Mn4 Mn2 79.46(8) . . ?
O21 Mn5 O19 95.7(4) . . ?
O21 Mn5 O10 171.1(4) . . ?
O19 Mn5 O10 89.9(4) . . ?
O21 Mn5 O11 86.6(3) . . ?
O19 Mn5 O11 175.2(4) . . ?
O10 Mn5 O11 88.4(3) . . ?
O21 Mn5 O13 90.8(3) . 3_566 ?
O19 Mn5 O13 97.3(4) . 3_566 ?
O10 Mn5 O13 95.4(3) . 3_566 ?
O11 Mn5 O13 78.4(3) . 3_566 ?
O21 Mn5 O17 93.9(3) . . ?
O19 Mn5 O17 103.9(3) . . ?
O10 Mn5 O17 78.1(3) . . ?
O11 Mn5 O17 80.1(3) . . ?
O13 Mn5 O17 157.7(3) 3_566 . ?
O21 Mn5 Mn7 44.3(3) . . ?
O19 Mn5 Mn7 139.9(3) . . ?
O10 Mn5 Mn7 130.1(3) . . ?
O11 Mn5 Mn7 42.3(2) . . ?
O13 Mn5 Mn7 83.4(2) 3_566 . ?
O17 Mn5 Mn7 84.7(2) . . ?
O21 Mn5 Mn3 133.9(3) . . ?
O19 Mn5 Mn3 129.7(3) . . ?
O10 Mn5 Mn3 42.3(3) . . ?
O11 Mn5 Mn3 47.5(2) . . ?
O13 Mn5 Mn3 77.4(2) 3_566 . ?
O17 Mn5 Mn3 83.76(19) . . ?
Mn7 Mn5 Mn3 89.80(7) . . ?
O7 Mn6 O12 94.5(3) . . ?
O7 Mn6 O17 83.1(3) . . ?
O12 Mn6 O17 171.6(3) . . ?
O7 Mn6 O16 165.0(3) . . ?
O12 Mn6 O16 83.3(3) . . ?
O17 Mn6 O16 97.0(3) . . ?
O7 Mn6 O15 106.0(3) . . ?
O12 Mn6 O15 95.6(3) . . ?
O17 Mn6 O15 92.8(4) . . ?
O16 Mn6 O15 88.9(3) . . ?
O7 Mn6 O11 85.9(3) . . ?
O12 Mn6 O11 88.8(3) . . ?
O17 Mn6 O11 83.0(3) . . ?
O16 Mn6 O11 79.2(3) . . ?
O15 Mn6 O11 166.9(3) . . ?
O7 Mn6 Mn4 42.5(2) . . ?
O12 Mn6 Mn4 136.7(2) . . ?
O17 Mn6 Mn4 42.3(2) . . ?
O16 Mn6 Mn4 139.3(3) . . ?
O15 Mn6 Mn4 93.4(3) . . ?
O11 Mn6 Mn4 91.9(2) . . ?
O7 Mn6 Mn8 138.0(3) . . ?
O12 Mn6 Mn8 43.7(2) . . ?
O17 Mn6 Mn8 138.9(2) . . ?
O16 Mn6 Mn8 43.1(3) . . ?
O15 Mn6 Mn8 79.4(3) . . ?
O11 Mn6 Mn8 95.5(2) . . ?
Mn4 Mn6 Mn8 172.61(9) . . ?
O7 Mn6 Mn7 125.5(2) . . ?
O12 Mn6 Mn7 86.0(2) . . ?
O17 Mn6 Mn7 88.9(2) . . ?
O16 Mn6 Mn7 39.7(2) . . ?
O15 Mn6 Mn7 128.3(3) . . ?
O11 Mn6 Mn7 39.55(19) . . ?
Mn4 Mn6 Mn7 119.97(9) . . ?
Mn8 Mn6 Mn7 66.56(7) . . ?
O7 Mn6 Mn7 88.7(2) . 3_566 ?
O12 Mn6 Mn7 35.3(2) . 3_566 ?
O17 Mn6 Mn7 136.4(2) . 3_566 ?
O16 Mn6 Mn7 80.9(2) . 3_566 ?
O15 Mn6 Mn7 130.5(3) . 3_566 ?
O11 Mn6 Mn7 53.62(19) . 3_566 ?
Mn4 Mn6 Mn7 124.97(9) . 3_566 ?
Mn8 Mn6 Mn7 60.31(6) . 3_566 ?
Mn7 Mn6 Mn7 61.82(6) . 3_566 ?
O2 Mn7 O11 172.7(3) 3_566 . ?
O2 Mn7 O12 97.5(3) 3_566 3_566 ?
O11 Mn7 O12 88.3(3) . 3_566 ?
O2 Mn7 O16 85.8(3) 3_566 . ?
O11 Mn7 O16 87.2(3) . . ?
O12 Mn7 O16 158.0(3) 3_566 . ?
O2 Mn7 O21 101.1(3) 3_566 . ?
O11 Mn7 O21 82.2(3) . . ?
O12 Mn7 O21 99.7(3) 3_566 . ?
O16 Mn7 O21 101.0(3) . . ?
O2 Mn7 Mn5 139.8(3) 3_566 . ?
O11 Mn7 Mn5 43.0(2) . . ?
O12 Mn7 Mn5 96.4(2) 3_566 . ?
O16 Mn7 Mn5 94.8(2) . . ?
O21 Mn7 Mn5 39.3(2) . . ?
O2 Mn7 Mn8 136.8(2) 3_566 3_566 ?
O11 Mn7 Mn8 49.1(2) . 3_566 ?
O12 Mn7 Mn8 39.3(2) 3_566 3_566 ?
O16 Mn7 Mn8 132.9(2) . 3_566 ?
O21 Mn7 Mn8 90.4(2) . 3_566 ?
Mn5 Mn7 Mn8 66.34(7) . 3_566 ?
O2 Mn7 Mn9 47.1(2) 3_566 . ?
O11 Mn7 Mn9 127.1(2) . . ?
O12 Mn7 Mn9 144.6(2) 3_566 . ?
O16 Mn7 Mn9 43.8(2) . . ?
O21 Mn7 Mn9 88.5(2) . . ?
Mn5 Mn7 Mn9 110.76(8) . . ?
Mn8 Mn7 Mn9 176.10(8) 3_566 . ?
O2 Mn7 Mn6 123.4(2) 3_566 . ?
O11 Mn7 Mn6 49.6(2) . . ?
O12 Mn7 Mn6 134.1(2) 3_566 . ?
O16 Mn7 Mn6 37.6(2) . . ?
O21 Mn7 Mn6 92.4(2) . . ?
Mn5 Mn7 Mn6 66.59(7) . . ?
Mn8 Mn7 Mn6 97.15(7) 3_566 . ?
Mn9 Mn7 Mn6 79.14(7) . . ?
O2 Mn7 Mn6 90.5(2) 3_566 3_566 ?
O11 Mn7 Mn6 91.8(2) . 3_566 ?
O12 Mn7 Mn6 33.9(2) 3_566 3_566 ?
O16 Mn7 Mn6 124.8(2) . 3_566 ?
O21 Mn7 Mn6 133.6(2) . 3_566 ?
Mn5 Mn7 Mn6 120.39(8) . 3_566 ?
Mn8 Mn7 Mn6 54.05(6) 3_566 3_566 ?
Mn9 Mn7 Mn6 128.79(9) . 3_566 ?
Mn6 Mn7 Mn6 118.18(6) . 3_566 ?
O2 Mn7 Mn7 122.4(3) 3_566 3_566 ?
O11 Mn7 Mn7 53.9(2) . 3_566 ?
O12 Mn7 Mn7 81.2(2) 3_566 3_566 ?
O16 Mn7 Mn7 78.8(2) . 3_566 ?
O21 Mn7 Mn7 136.2(2) . 3_566 ?
Mn5 Mn7 Mn7 96.90(9) . 3_566 ?
Mn8 Mn7 Mn7 62.53(7) 3_566 3_566 ?
Mn9 Mn7 Mn7 116.04(10) . 3_566 ?
Mn6 Mn7 Mn7 60.64(6) . 3_566 ?
Mn6 Mn7 Mn7 57.54(6) 3_566 3_566 ?
O13 Mn8 O5 96.0(4) . 3_566 ?
O13 Mn8 O16 167.2(3) . . ?
O5 Mn8 O16 84.0(4) 3_566 . ?
O13 Mn8 O12 97.1(3) . . ?
O5 Mn8 O12 164.5(4) 3_566 . ?
O16 Mn8 O12 81.4(3) . . ?
O13 Mn8 O14 93.1(4) . . ?
O5 Mn8 O14 94.5(3) 3_566 . ?
O16 Mn8 O14 99.6(4) . . ?
O12 Mn8 O14 93.0(3) . . ?
O13 Mn8 O11 79.2(3) . 3_566 ?
O5 Mn8 O11 94.8(3) 3_566 3_566 ?
O16 Mn8 O11 88.0(3) . 3_566 ?
O12 Mn8 O11 79.6(3) . 3_566 ?
O14 Mn8 O11 168.5(3) . 3_566 ?
O13 Mn8 Mn6 138.7(2) . . ?
O5 Mn8 Mn6 125.2(3) 3_566 . ?
O16 Mn8 Mn6 42.8(2) . . ?
O12 Mn8 Mn6 42.1(2) . . ?
O14 Mn8 Mn6 85.1(3) . . ?
O11 Mn8 Mn6 95.0(2) 3_566 . ?
O13 Mn8 Mn7 86.1(2) . 3_566 ?
O5 Mn8 Mn7 133.9(3) 3_566 3_566 ?
O16 Mn8 Mn7 84.8(2) . 3_566 ?
O12 Mn8 Mn7 39.4(2) . 3_566 ?
O14 Mn8 Mn7 131.4(2) . 3_566 ?
O11 Mn8 Mn7 40.27(19) 3_566 3_566 ?
Mn6 Mn8 Mn7 65.64(7) . 3_566 ?
O13 Mn8 Mn3 84.3(2) . 3_566 ?
O5 Mn8 Mn3 45.9(2) 3_566 3_566 ?
O16 Mn8 Mn3 86.6(2) . 3_566 ?
O12 Mn8 Mn3 127.6(2) . 3_566 ?
O14 Mn8 Mn3 139.4(3) . 3_566 ?
O11 Mn8 Mn3 48.97(19) 3_566 3_566 ?
Mn6 Mn8 Mn3 122.33(9) . 3_566 ?
Mn7 Mn8 Mn3 88.93(7) 3_566 3_566 ?
O13 Mn8 Mn9 139.9(3) . . ?
O5 Mn8 Mn9 43.9(3) 3_566 . ?
O16 Mn8 Mn9 41.0(2) . . ?
O12 Mn8 Mn9 122.2(2) . . ?
O14 Mn8 Mn9 92.3(2) . . ?
O11 Mn8 Mn9 99.08(19) 3_566 . ?
Mn6 Mn8 Mn9 81.30(7) . . ?
Mn7 Mn8 Mn9 118.48(8) 3_566 . ?
Mn3 Mn8 Mn9 66.46(6) 3_566 . ?
O23 Mn9 O16 110.7(3) . . ?
O23 Mn9 O25 92.3(4) . . ?
O16 Mn9 O25 89.2(3) . . ?
O23 Mn9 O24 90.6(3) . . ?
O16 Mn9 O24 155.1(3) . . ?
O25 Mn9 O24 103.2(3) . . ?
O23 Mn9 O5 90.8(4) . 3_566 ?
O16 Mn9 O5 72.8(3) . 3_566 ?
O25 Mn9 O5 161.7(3) . 3_566 ?
O24 Mn9 O5 94.8(3) . 3_566 ?
O23 Mn9 O2 165.7(4) . 3_566 ?
O16 Mn9 O2 73.8(3) . 3_566 ?
O25 Mn9 O2 101.5(3) . 3_566 ?
O24 Mn9 O2 82.5(3) . 3_566 ?
O5 Mn9 O2 77.3(3) 3_566 3_566 ?
O23 Mn9 Mn7 151.1(3) . . ?
O16 Mn9 Mn7 40.9(2) . . ?
O25 Mn9 Mn7 83.9(2) . . ?
O24 Mn9 Mn7 118.2(2) . . ?
O5 Mn9 Mn7 84.7(2) 3_566 . ?
O2 Mn9 Mn7 37.0(2) 3_566 . ?
O23 Mn9 Mn8 97.5(3) . . ?
O16 Mn9 Mn8 36.6(2) . . ?
O25 Mn9 Mn8 124.6(2) . . ?
O24 Mn9 Mn8 130.8(2) . . ?
O5 Mn9 Mn8 37.0(2) 3_566 . ?
O2 Mn9 Mn8 78.0(2) 3_566 . ?
Mn7 Mn9 Mn8 62.69(6) . . ?
O21 Mn10 O31 177.1(4) . . ?
O21 Mn10 O25 94.9(3) . . ?
O31 Mn10 O25 82.2(3) . . ?
O21 Mn10 O27 93.8(4) . . ?
O31 Mn10 O27 89.2(3) . . ?
O25 Mn10 O27 164.4(4) . . ?
O21 Mn10 O30 98.2(3) . . ?
O31 Mn10 O30 81.7(3) . . ?
O25 Mn10 O30 99.4(3) . . ?
O27 Mn10 O30 92.2(3) . . ?
O21 Mn10 O26 86.0(3) . . ?
O31 Mn10 O26 94.5(3) . . ?
O25 Mn10 O26 86.5(3) . . ?
O27 Mn10 O26 81.2(4) . . ?
O30 Mn10 O26 172.4(3) . . ?
O21 Mn10 Mn12 137.5(3) . . ?
O31 Mn10 Mn12 43.1(2) . . ?
O25 Mn10 Mn12 100.8(2) . . ?
O27 Mn10 Mn12 81.3(3) . . ?
O30 Mn10 Mn12 40.50(19) . . ?
O26 Mn10 Mn12 133.9(2) . . ?
O21 Mn10 Mn13 135.3(3) . . ?
O31 Mn10 Mn13 41.9(2) . . ?
O25 Mn10 Mn13 40.4(2) . . ?
O27 Mn10 Mn13 129.3(2) . . ?
O30 Mn10 Mn13 92.5(2) . . ?
O26 Mn10 Mn13 88.9(3) . . ?
Mn12 Mn10 Mn13 70.54(7) . . ?
O21 Mn10 Mn11 82.3(2) . . ?
O31 Mn10 Mn11 95.9(2) . . ?
O25 Mn10 Mn11 44.1(2) . . ?
O27 Mn10 Mn11 124.8(3) . . ?
O30 Mn10 Mn11 142.9(2) . . ?
O26 Mn10 Mn11 43.7(2) . . ?
Mn12 Mn10 Mn11 134.49(9) . . ?
Mn13 Mn10 Mn11 64.17(7) . . ?
O17 Mn11 O22 95.1(3) . . ?
O17 Mn11 O20 90.2(4) . . ?
O22 Mn11 O20 91.7(4) . . ?
O17 Mn11 O26 96.6(3) . . ?
O22 Mn11 O26 167.9(3) . . ?
O20 Mn11 O26 84.8(4) . . ?
O17 Mn11 O25 100.1(3) . . ?
O22 Mn11 O25 98.6(3) . . ?
O20 Mn11 O25 164.6(3) . . ?
O26 Mn11 O25 82.8(3) . . ?
O17 Mn11 O28 175.0(3) . . ?
O22 Mn11 O28 88.1(3) . . ?
O20 Mn11 O28 93.5(4) . . ?
O26 Mn11 O28 80.6(4) . . ?
O25 Mn11 O28 75.5(3) . . ?
O17 Mn11 Mn10 93.8(2) . . ?
O22 Mn11 Mn10 135.3(3) . . ?
O20 Mn11 Mn10 132.0(3) . . ?
O26 Mn11 Mn10 47.3(2) . . ?
O25 Mn11 Mn10 36.6(2) . . ?
O28 Mn11 Mn10 81.3(2) . . ?
O30 Mn12 O38 171.8(3) . . ?
O30 Mn12 O31 89.7(3) . . ?
O38 Mn12 O31 84.3(3) . . ?
O30 Mn12 O36 95.5(4) . . ?
O38 Mn12 O36 89.6(4) . . ?
O31 Mn12 O36 170.6(4) . . ?
O30 Mn12 O33 92.7(3) . . ?
O38 Mn12 O33 92.9(4) . . ?
O31 Mn12 O33 90.0(4) . . ?
O36 Mn12 O33 97.6(4) . . ?
O30 Mn12 O35 91.7(3) . . ?
O38 Mn12 O35 81.9(3) . . ?
O31 Mn12 O35 82.4(3) . . ?
O36 Mn12 O35 89.6(4) . . ?
O33 Mn12 O35 171.1(3) . . ?
O30 Mn12 Mn10 50.2(3) . . ?
O38 Mn12 Mn10 125.1(3) . . ?
O31 Mn12 Mn10 41.7(2) . . ?
O36 Mn12 Mn10 145.2(3) . . ?
O33 Mn12 Mn10 80.7(3) . . ?
O35 Mn12 Mn10 96.3(2) . . ?
O29 Mn13 O25 97.7(4) . . ?
O29 Mn13 O31 168.6(4) . . ?
O25 Mn13 O31 83.6(3) . . ?
O29 Mn13 O34 92.3(4) . . ?
O25 Mn13 O34 169.7(4) . . ?
O31 Mn13 O34 86.1(4) . . ?
O29 Mn13 O28 93.0(4) . . ?
O25 Mn13 O28 87.2(3) . . ?
O31 Mn13 O28 98.4(4) . . ?
O34 Mn13 O28 94.8(4) . . ?
O29 Mn13 Mn10 139.2(3) . . ?
O25 Mn13 Mn10 42.2(3) . . ?
O31 Mn13 Mn10 41.4(2) . . ?
O34 Mn13 Mn10 127.5(3) . . ?
O28 Mn13 Mn10 92.0(3) . . ?
O29 Mn13 Mn14 137.0(3) . . ?
O25 Mn13 Mn14 124.5(3) . . ?
O31 Mn13 Mn14 45.1(2) . . ?
O34 Mn13 Mn14 46.1(3) . . ?
O28 Mn13 Mn14 82.3(3) . . ?
Mn10 Mn13 Mn14 83.77(8) . . ?
N11 Mn14 O39 98.5(5) 4_575 . ?
N11 Mn14 O32 90.5(5) 4_575 . ?
O39 Mn14 O32 101.7(4) . . ?
N11 Mn14 O31 100.8(4) 4_575 . ?
O39 Mn14 O31 155.9(4) . . ?
O32 Mn14 O31 92.4(3) . . ?
N11 Mn14 O34 173.0(4) 4_575 . ?
O39 Mn14 O34 87.7(4) . . ?
O32 Mn14 O34 85.0(4) . . ?
O31 Mn14 O34 74.0(3) . . ?
N11 Mn14 O38 101.9(4) 4_575 . ?
O39 Mn14 O38 90.6(3) . . ?
O32 Mn14 O38 161.1(3) . . ?
O31 Mn14 O38 71.4(3) . . ?
O34 Mn14 O38 81.1(3) . . ?
N11 Mn14 Mn13 133.9(3) 4_575 . ?
O39 Mn14 Mn13 127.1(3) . . ?
O32 Mn14 Mn13 75.1(3) . . ?
O31 Mn14 Mn13 38.5(2) . . ?
O34 Mn14 Mn13 39.5(2) . . ?
O38 Mn14 Mn13 86.0(2) . . ?
N6 Mn15 O37 90.3(5) . . ?
N6 Mn15 O40 81.0(5) . . ?
O37 Mn15 O40 94.5(5) . . ?
N6 Mn15 O34 98.2(5) . . ?
O37 Mn15 O34 170.8(4) . . ?
O40 Mn15 O34 90.4(4) . . ?
N6 Mn15 O38 173.0(4) . . ?
O37 Mn15 O38 89.2(4) . . ?
O40 Mn15 O38 92.1(4) . . ?
O34 Mn15 O38 82.9(3) . . ?
N6 Mn15 O35 106.8(5) . . ?
O37 Mn15 O35 96.0(4) . . ?
O40 Mn15 O35 166.9(4) . . ?
O34 Mn15 O35 78.2(3) . . ?
O38 Mn15 O35 80.3(3) . . ?
O42 Mn16 O41 95.0(5) . . ?
O42 Mn16 O43 86.7(5) . . ?
O41 Mn16 O43 168.7(5) . . ?
O42 Mn16 O40 93.0(5) . . ?
O41 Mn16 O40 81.8(5) . . ?
O43 Mn16 O40 87.0(5) . . ?
O42 Mn16 O45 94.4(4) . . ?
O41 Mn16 O45 96.8(5) . . ?
O43 Mn16 O45 94.2(4) . . ?
O40 Mn16 O45 172.6(4) . . ?
O42 Mn16 N6 168.9(5) . . ?
O41 Mn16 N6 87.0(5) . . ?
O43 Mn16 N6 89.3(5) . . ?
O40 Mn16 N6 76.5(5) . . ?
O45 Mn16 N6 96.2(5) . . ?
O84 Mn17 O44 94.6(5) . . ?
O84 Mn17 O47 167.4(4) . . ?
O44 Mn17 O47 89.8(5) . . ?
O84 Mn17 O53 91.0(4) . . ?
O44 Mn17 O53 163.0(4) . . ?
O47 Mn17 O53 81.6(3) . . ?
O84 Mn17 O45 99.7(4) . . ?
O44 Mn17 O45 101.7(4) . . ?
O47 Mn17 O45 90.9(4) . . ?
O53 Mn17 O45 93.1(4) . . ?
O84 Mn17 O49 92.7(4) . . ?
O44 Mn17 O49 85.9(4) . . ?
O47 Mn17 O49 75.9(3) . . ?
O53 Mn17 O49 77.9(3) . . ?
O45 Mn17 O49 164.9(4) . . ?
N9 Mn18 O52 92.6(5) . . ?
N9 Mn18 O46 98.8(5) . . ?
O52 Mn18 O46 103.4(4) . . ?
N9 Mn18 O51 100.8(4) . . ?
O52 Mn18 O51 93.0(3) . . ?
O46 Mn18 O51 153.7(5) . . ?
N9 Mn18 O47 172.6(4) . . ?
O52 Mn18 O47 84.8(4) . . ?
O46 Mn18 O47 88.5(4) . . ?
O51 Mn18 O47 72.5(3) . . ?
N9 Mn18 O53 100.9(5) . . ?
O52 Mn18 O53 160.5(4) . . ?
O46 Mn18 O53 88.6(4) . . ?
O51 Mn18 O53 70.8(3) . . ?
O47 Mn18 O53 80.1(3) . . ?
N9 Mn18 Mn19 134.5(3) . . ?
O52 Mn18 Mn19 76.3(3) . . ?
O46 Mn18 Mn19 126.6(3) . . ?
O51 Mn18 Mn19 37.9(2) . . ?
O47 Mn18 Mn19 38.2(2) . . ?
O53 Mn18 Mn19 84.2(2) . . ?
O58 Mn19 O51 83.9(4) . . ?
O58 Mn19 O47 170.8(4) . . ?
O51 Mn19 O47 87.0(4) . . ?
O58 Mn19 O48 97.3(4) . . ?
O51 Mn19 O48 170.9(5) . . ?
O47 Mn19 O48 91.8(4) . . ?
O58 Mn19 O50 87.3(4) . . ?
O51 Mn19 O50 97.1(4) . . ?
O47 Mn19 O50 92.7(4) . . ?
O48 Mn19 O50 92.0(5) . . ?
O58 Mn19 O49 102.8(3) . . ?
O51 Mn19 O49 78.9(4) . . ?
O47 Mn19 O49 76.5(4) . . ?
O48 Mn19 O49 92.0(4) . . ?
O50 Mn19 O49 168.5(3) . . ?
O58 Mn19 Mn22 42.3(3) . . ?
O51 Mn19 Mn22 41.7(2) . . ?
O47 Mn19 Mn22 128.6(3) . . ?
O48 Mn19 Mn22 139.2(3) . . ?
O50 Mn19 Mn22 91.7(3) . . ?
O49 Mn19 Mn22 92.3(2) . . ?
O58 Mn19 Mn18 124.8(3) . . ?
O51 Mn19 Mn18 45.4(2) . . ?
O47 Mn19 Mn18 46.3(3) . . ?
O48 Mn19 Mn18 136.4(3) . . ?
O50 Mn19 Mn18 80.5(3) . . ?
O49 Mn19 Mn18 89.2(2) . . ?
Mn22 Mn19 Mn18 84.26(8) . . ?
O58 Mn19 Mn21 42.8(3) . . ?
O51 Mn19 Mn21 95.4(3) . . ?
O47 Mn19 Mn21 137.6(3) . . ?
O48 Mn19 Mn21 91.6(4) . . ?
O50 Mn19 Mn21 45.0(2) . . ?
O49 Mn19 Mn21 145.6(2) . . ?
Mn22 Mn19 Mn21 63.76(7) . . ?
Mn18 Mn19 Mn21 111.03(10) . . ?
O59 Mn20 O60 97.3(4) . . ?
O59 Mn20 O53 170.5(4) . . ?
O60 Mn20 O53 89.8(4) . . ?
O59 Mn20 O51 88.8(3) . . ?
O60 Mn20 O51 170.9(4) . . ?
O53 Mn20 O51 83.4(4) . . ?
O59 Mn20 O65 91.0(4) . . ?
O60 Mn20 O65 95.9(4) . . ?
O53 Mn20 O65 94.5(4) . . ?
O51 Mn20 O65 90.7(4) . . ?
O59 Mn20 O49 91.7(4) . . ?
O60 Mn20 O49 92.6(4) . . ?
O53 Mn20 O49 81.7(4) . . ?
O51 Mn20 O49 80.4(4) . . ?
O65 Mn20 O49 170.7(4) . . ?
O59 Mn20 Mn22 49.0(3) . . ?
O60 Mn20 Mn22 145.7(3) . . ?
O53 Mn20 Mn22 124.4(3) . . ?
O51 Mn20 Mn22 41.7(2) . . ?
O65 Mn20 Mn22 80.8(3) . . ?
O49 Mn20 Mn22 94.3(3) . . ?
O67 Mn21 O57 94.6(3) . . ?
O67 Mn21 O61 91.2(4) . . ?
O57 Mn21 O61 92.3(4) . . ?
O67 Mn21 O63 96.4(4) . . ?
O57 Mn21 O63 168.7(4) . . ?
O61 Mn21 O63 84.9(4) . . ?
O67 Mn21 O58 99.6(3) . . ?
O57 Mn21 O58 100.1(4) . . ?
O61 Mn21 O58 162.8(4) . . ?
O63 Mn21 O58 80.7(4) . . ?
O67 Mn21 O50 174.6(3) . . ?
O57 Mn21 O50 90.0(4) . . ?
O61 Mn21 O50 91.4(4) . . ?
O63 Mn21 O50 79.1(4) . . ?
O58 Mn21 O50 76.7(3) . . ?
O67 Mn21 Mn19 133.8(2) . . ?
O57 Mn21 Mn19 93.0(3) . . ?
O61 Mn21 Mn19 133.9(3) . . ?
O63 Mn21 Mn19 81.3(3) . . ?
O58 Mn21 Mn19 34.3(2) . . ?
O50 Mn21 Mn19 42.8(3) . . ?
O67 Mn21 Mn22 93.4(2) . . ?
O57 Mn21 Mn22 136.5(3) . . ?
O61 Mn21 Mn22 130.3(3) . . ?
O63 Mn21 Mn22 45.4(3) . . ?
O58 Mn21 Mn22 36.4(2) . . ?
O50 Mn21 Mn22 81.3(2) . . ?
Mn19 Mn21 Mn22 52.84(6) . . ?
O68 Mn22 O51 176.1(4) . . ?
O68 Mn22 O58 95.0(3) . . ?
O51 Mn22 O58 81.2(4) . . ?
O68 Mn22 O64 94.0(4) . . ?
O51 Mn22 O64 90.0(4) . . ?
O58 Mn22 O64 164.7(4) . . ?
O68 Mn22 O59 98.8(3) . . ?
O51 Mn22 O59 80.9(3) . . ?
O58 Mn22 O59 100.0(4) . . ?
O64 Mn22 O59 90.8(4) . . ?
O68 Mn22 O63 86.6(4) . . ?
O51 Mn22 O63 94.1(4) . . ?
O58 Mn22 O63 85.0(4) . . ?
O64 Mn22 O63 83.3(4) . . ?
O59 Mn22 O63 172.3(3) . . ?
O68 Mn22 Mn19 135.0(3) . . ?
O51 Mn22 Mn19 41.3(3) . . ?
O58 Mn22 Mn19 40.0(2) . . ?
O64 Mn22 Mn19 129.7(3) . . ?
O59 Mn22 Mn19 92.0(2) . . ?
O63 Mn22 Mn19 88.0(3) . . ?
O68 Mn22 Mn20 137.6(3) . . ?
O51 Mn22 Mn20 42.9(3) . . ?
O58 Mn22 Mn20 100.0(3) . . ?
O64 Mn22 Mn20 81.5(3) . . ?
O59 Mn22 Mn20 39.7(2) . . ?
O63 Mn22 Mn20 133.8(2) . . ?
Mn19 Mn22 Mn20 69.72(8) . . ?
O68 Mn22 Mn21 83.1(2) . . ?
O51 Mn22 Mn21 94.8(3) . . ?
O58 Mn22 Mn21 43.1(3) . . ?
O64 Mn22 Mn21 126.3(3) . . ?
O59 Mn22 Mn21 142.8(2) . . ?
O63 Mn22 Mn21 43.1(3) . . ?
Mn19 Mn22 Mn21 63.40(7) . . ?
Mn20 Mn22 Mn21 132.93(9) . . ?
O71 Mn23 O54 109.3(4) . . ?
O71 Mn23 O58 89.7(3) . . ?
O54 Mn23 O58 91.5(4) . . ?
O71 Mn23 O55 153.6(3) . . ?
O54 Mn23 O55 92.6(4) . . ?
O58 Mn23 O55 104.7(3) . . ?
O71 Mn23 O70 72.7(4) . . ?
O54 Mn23 O70 90.1(4) . . ?
O58 Mn23 O70 161.8(3) . . ?
O55 Mn23 O70 93.3(3) . . ?
O71 Mn23 O69 73.2(3) . . ?
O54 Mn23 O69 166.6(4) . . ?
O58 Mn23 O69 101.7(3) . . ?
O55 Mn23 O69 82.2(3) . . ?
O70 Mn23 O69 78.0(3) . . ?
O71 Mn23 Mn26 41.2(2) . . ?
O54 Mn23 Mn26 150.0(3) . . ?
O58 Mn23 Mn26 84.5(2) . . ?
O55 Mn23 Mn26 117.2(2) . . ?
O70 Mn23 Mn26 85.1(3) . . ?
O69 Mn23 Mn26 36.0(2) . . ?
O71 Mn23 Mn28 35.9(2) . 3_667 ?
O54 Mn23 Mn28 96.6(3) . 3_667 ?
O58 Mn23 Mn28 124.3(2) . 3_667 ?
O55 Mn23 Mn28 129.6(3) . 3_667 ?
O70 Mn23 Mn28 37.6(3) . 3_667 ?
O69 Mn23 Mn28 77.7(2) . 3_667 ?
Mn26 Mn23 Mn28 62.47(7) . 3_667 ?
O59 Mn24 O69 92.6(4) . . ?
O59 Mn24 O56 94.4(4) . . ?
O69 Mn24 O56 165.4(4) . . ?
O59 Mn24 O76 174.6(4) . . ?
O69 Mn24 O76 86.1(4) . . ?
O56 Mn24 O76 85.8(4) . . ?
O59 Mn24 O75 105.9(4) . . ?
O69 Mn24 O75 96.9(3) . . ?
O56 Mn24 O75 93.5(4) . . ?
O76 Mn24 O75 79.5(4) . . ?
O59 Mn24 Mn25 135.8(3) . . ?
O69 Mn24 Mn25 43.5(2) . . ?
O56 Mn24 Mn25 127.0(3) . . ?
O76 Mn24 Mn25 42.5(3) . . ?
O75 Mn24 Mn25 88.1(2) . . ?
O76 Mn25 O77 120.3(3) . . ?
O76 Mn25 O69 74.9(3) . . ?
O77 Mn25 O69 154.4(4) . . ?
O76 Mn25 N13 78.0(4) . . ?
O77 Mn25 N13 75.5(4) . . ?
O69 Mn25 N13 129.8(4) . . ?
O76 Mn25 O70 114.3(3) . . ?
O77 Mn25 O70 109.2(3) . . ?
O69 Mn25 O70 78.5(3) . . ?
N13 Mn25 O70 75.3(4) . . ?
O76 Mn25 O80 78.6(3) . . ?
O77 Mn25 O80 76.3(3) . . ?
O69 Mn25 O80 88.0(3) . . ?
N13 Mn25 O80 126.7(4) . . ?
O70 Mn25 O80 157.6(4) . . ?
O76 Mn25 O73 146.9(4) . 3_667 ?
O77 Mn25 O73 73.6(3) . 3_667 ?
O69 Mn25 O73 83.1(3) . 3_667 ?
N13 Mn25 O73 134.7(3) . 3_667 ?
O70 Mn25 O73 84.5(3) . 3_667 ?
O80 Mn25 O73 76.1(3) . 3_667 ?
O76 Mn25 Mn28 146.3(2) . 3_667 ?
O77 Mn25 Mn28 92.1(2) . 3_667 ?
O69 Mn25 Mn28 79.1(2) . 3_667 ?
N13 Mn25 Mn28 103.5(3) . 3_667 ?
O70 Mn25 Mn28 38.2(2) . 3_667 ?
O80 Mn25 Mn28 121.9(2) . 3_667 ?
O73 Mn25 Mn28 46.33(19) 3_667 3_667 ?
O76 Mn25 Mn24 38.4(2) . . ?
O77 Mn25 Mn24 153.4(2) . . ?
O69 Mn25 Mn24 36.5(2) . . ?
N13 Mn25 Mn24 106.1(3) . . ?
O70 Mn25 Mn24 96.7(2) . . ?
O80 Mn25 Mn24 82.3(2) . . ?
O73 Mn25 Mn24 116.4(2) 3_667 . ?
Mn28 Mn25 Mn24 112.78(8) 3_667 . ?
O76 Mn25 Mn27 152.2(2) . 3_667 ?
O77 Mn25 Mn27 36.5(3) . 3_667 ?
O69 Mn25 Mn27 121.5(2) . 3_667 ?
N13 Mn25 Mn27 101.6(3) . 3_667 ?
O70 Mn25 Mn27 92.1(2) . 3_667 ?
O80 Mn25 Mn27 79.8(2) . 3_667 ?
O73 Mn25 Mn27 38.3(2) 3_667 3_667 ?
Mn28 Mn25 Mn27 61.35(6) 3_667 3_667 ?
Mn24 Mn25 Mn27 152.22(11) . 3_667 ?
O69 Mn26 O73 172.5(4) . . ?
O69 Mn26 O74 99.2(4) . . ?
O73 Mn26 O74 86.8(3) . . ?
O69 Mn26 O68 100.1(3) . . ?
O73 Mn26 O68 83.3(3) . . ?
O74 Mn26 O68 99.3(3) . . ?
O69 Mn26 O71 85.6(3) . . ?
O73 Mn26 O71 87.1(3) . . ?
O74 Mn26 O71 158.1(3) . . ?
O68 Mn26 O71 100.8(3) . . ?
O69 Mn26 Mn27 139.2(3) . . ?
O73 Mn26 Mn27 43.7(2) . . ?
O74 Mn26 Mn27 95.0(3) . . ?
O68 Mn26 Mn27 39.6(2) . . ?
O71 Mn26 Mn27 95.0(3) . . ?
O69 Mn26 Mn28 137.1(3) . . ?
O73 Mn26 Mn28 49.0(2) . . ?
O74 Mn26 Mn28 37.9(2) . . ?
O68 Mn26 Mn28 91.2(2) . . ?
O71 Mn26 Mn28 132.9(2) . . ?
Mn27 Mn26 Mn28 66.53(8) . . ?
O69 Mn26 Mn23 47.2(2) . . ?
O73 Mn26 Mn23 126.8(2) . . ?
O74 Mn26 Mn23 146.4(3) . . ?
O68 Mn26 Mn23 87.7(2) . . ?
O71 Mn26 Mn23 43.5(2) . . ?
Mn27 Mn26 Mn23 110.33(8) . . ?
Mn28 Mn26 Mn23 175.75(9) . . ?
O69 Mn26 Mn29 123.3(3) . 3_667 ?
O73 Mn26 Mn29 49.6(2) . 3_667 ?
O74 Mn26 Mn29 133.2(3) . 3_667 ?
O68 Mn26 Mn29 92.2(2) . 3_667 ?
O71 Mn26 Mn29 37.7(2) . 3_667 ?
Mn27 Mn26 Mn29 66.51(7) . 3_667 ?
Mn28 Mn26 Mn29 97.22(8) . 3_667 ?
Mn23 Mn26 Mn29 78.72(7) . 3_667 ?
O69 Mn26 Mn29 91.1(2) . . ?
O73 Mn26 Mn29 91.2(2) . . ?
O74 Mn26 Mn29 34.7(2) . . ?
O68 Mn26 Mn29 134.1(2) . . ?
O71 Mn26 Mn29 124.5(2) . . ?
Mn27 Mn26 Mn29 120.37(9) . . ?
Mn28 Mn26 Mn29 53.84(7) . . ?
Mn23 Mn26 Mn29 129.23(10) . . ?
Mn29 Mn26 Mn29 118.26(7) 3_667 . ?
O69 Mn26 Mn26 123.1(3) . 3_667 ?
O73 Mn26 Mn26 53.1(2) . 3_667 ?
O74 Mn26 Mn26 80.9(2) . 3_667 ?
O68 Mn26 Mn26 136.4(3) . 3_667 ?
O71 Mn26 Mn26 78.6(2) . 3_667 ?
Mn27 Mn26 Mn26 96.80(10) . 3_667 ?
Mn28 Mn26 Mn26 62.38(8) . 3_667 ?
Mn23 Mn26 Mn26 116.02(10) . 3_667 ?
Mn29 Mn26 Mn26 60.68(7) 3_667 3_667 ?
Mn29 Mn26 Mn26 57.58(6) . 3_667 ?
O69 Mn26 Mn28 81.9(3) . 3_667 ?
O73 Mn26 Mn28 90.9(3) . 3_667 ?
O74 Mn26 Mn28 125.5(2) . 3_667 ?
O68 Mn26 Mn28 134.5(2) . 3_667 ?
O71 Mn26 Mn28 33.7(2) . 3_667 ?
Mn27 Mn26 Mn28 119.33(8) . 3_667 ?
Mn28 Mn26 Mn28 118.22(7) . 3_667 ?
Mn23 Mn26 Mn28 60.33(7) . 3_667 ?
Mn29 Mn26 Mn28 52.82(7) 3_667 3_667 ?
Mn29 Mn26 Mn28 91.02(7) . 3_667 ?
Mn26 Mn26 Mn28 55.83(7) 3_667 3_667 ?
O68 Mn27 O77 170.4(4) . 3_667 ?
O68 Mn27 O66 96.8(4) . . ?
O77 Mn27 O66 88.8(4) 3_667 . ?
O68 Mn27 O73 86.7(4) . . ?
O77 Mn27 O73 88.2(4) 3_667 . ?
O66 Mn27 O73 175.4(4) . . ?
O68 Mn27 O72 92.1(3) . . ?
O77 Mn27 O72 95.0(4) 3_667 . ?
O66 Mn27 O72 96.9(4) . . ?
O73 Mn27 O72 79.9(3) . . ?
O68 Mn27 O67 93.4(3) . . ?
O77 Mn27 O67 77.8(3) 3_667 . ?
O66 Mn27 O67 102.0(3) . . ?
O73 Mn27 O67 80.7(3) . . ?
O72 Mn27 O67 159.5(3) . . ?
O68 Mn27 Mn26 44.4(2) . . ?
O77 Mn27 Mn26 129.9(3) 3_667 . ?
O66 Mn27 Mn26 141.1(3) . . ?
O73 Mn27 Mn26 42.3(3) . . ?
O72 Mn27 Mn26 85.1(3) . . ?
O67 Mn27 Mn26 85.1(2) . . ?
O68 Mn27 Mn25 134.3(3) . 3_667 ?
O77 Mn27 Mn25 41.9(3) 3_667 3_667 ?
O66 Mn27 Mn25 128.5(3) . 3_667 ?
O73 Mn27 Mn25 47.8(3) . 3_667 ?
O72 Mn27 Mn25 78.1(2) . 3_667 ?
O67 Mn27 Mn25 84.00(19) . 3_667 ?
Mn26 Mn27 Mn25 90.06(8) . 3_667 ?
O68 Mn27 Mn28 88.1(2) . . ?
O77 Mn27 Mn28 93.9(3) 3_667 . ?
O66 Mn27 Mn28 132.7(3) . . ?
O73 Mn27 Mn28 44.2(2) . . ?
O72 Mn27 Mn28 35.8(2) . . ?
O67 Mn27 Mn28 124.7(2) . . ?
Mn26 Mn27 Mn28 58.87(7) . . ?
Mn25 Mn27 Mn28 58.26(6) 3_667 . ?
O74 Mn28 O71 82.8(3) . 3_667 ?
O74 Mn28 O72 96.7(4) . . ?
O71 Mn28 O72 167.7(4) 3_667 . ?
O74 Mn28 O70 166.3(4) . 3_667 ?
O71 Mn28 O70 84.6(4) 3_667 3_667 ?
O72 Mn28 O70 94.5(4) . 3_667 ?
O74 Mn28 O82 94.0(4) . . ?
O71 Mn28 O82 99.1(4) 3_667 . ?
O72 Mn28 O82 93.2(4) . . ?
O70 Mn28 O82 93.3(4) 3_667 . ?
O74 Mn28 O73 78.7(3) . . ?
O71 Mn28 O73 88.0(3) 3_667 . ?
O72 Mn28 O73 79.9(3) . . ?
O70 Mn28 O73 95.5(3) 3_667 . ?
O82 Mn28 O73 169.2(3) . . ?
O74 Mn28 Mn29 43.3(2) . . ?
O71 Mn28 Mn29 43.1(2) 3_667 . ?
O72 Mn28 Mn29 139.4(3) . . ?
O70 Mn28 Mn29 126.1(3) 3_667 . ?
O82 Mn28 Mn29 85.0(3) . . ?
O73 Mn28 Mn29 94.8(2) . . ?
O74 Mn28 Mn26 38.8(2) . . ?
O71 Mn28 Mn26 85.5(3) 3_667 . ?
O72 Mn28 Mn26 86.5(3) . . ?
O70 Mn28 Mn26 134.7(3) 3_667 . ?
O82 Mn28 Mn26 131.9(3) . . ?
O73 Mn28 Mn26 40.0(2) . . ?
Mn29 Mn28 Mn26 66.05(8) . . ?
O74 Mn28 Mn25 127.0(2) . 3_667 ?
O71 Mn28 Mn25 86.6(2) 3_667 3_667 ?
O72 Mn28 Mn25 84.0(3) . 3_667 ?
O70 Mn28 Mn25 46.6(3) 3_667 3_667 ?
O82 Mn28 Mn25 139.0(3) . 3_667 ?
O73 Mn28 Mn25 49.1(2) . 3_667 ?
Mn29 Mn28 Mn25 122.49(9) . 3_667 ?
Mn26 Mn28 Mn25 88.83(8) . 3_667 ?
O74 Mn28 Mn23 123.2(3) . 3_667 ?
O71 Mn28 Mn23 40.6(3) 3_667 3_667 ?
O72 Mn28 Mn23 139.4(3) . 3_667 ?
O70 Mn28 Mn23 45.0(3) 3_667 3_667 ?
O82 Mn28 Mn23 91.5(2) . 3_667 ?
O73 Mn28 Mn23 99.2(2) . 3_667 ?
Mn29 Mn28 Mn23 81.13(8) . 3_667 ?
Mn26 Mn28 Mn23 118.83(9) . 3_667 ?
Mn25 Mn28 Mn23 66.81(6) 3_667 3_667 ?
O74 Mn28 Mn26 80.9(2) . 3_667 ?
O71 Mn28 Mn26 36.0(2) 3_667 3_667 ?
O72 Mn28 Mn26 131.8(3) . 3_667 ?
O70 Mn28 Mn26 85.7(3) 3_667 3_667 ?
O82 Mn28 Mn26 135.0(3) . 3_667 ?
O73 Mn28 Mn26 52.2(2) . 3_667 ?
Mn29 Mn28 Mn26 60.82(7) . 3_667 ?
Mn26 Mn28 Mn26 61.78(7) . 3_667 ?
Mn25 Mn28 Mn26 61.70(7) 3_667 3_667 ?
Mn23 Mn28 Mn26 57.20(6) 3_667 3_667 ?
O74 Mn28 Mn27 85.0(2) . . ?
O71 Mn28 Mn27 125.5(2) 3_667 . ?
O72 Mn28 Mn27 42.4(3) . . ?
O70 Mn28 Mn27 98.1(3) 3_667 . ?
O82 Mn28 Mn27 134.7(3) . . ?
O73 Mn28 Mn27 37.5(2) . . ?
Mn29 Mn28 Mn27 120.66(9) . . ?
Mn26 Mn28 Mn27 54.61(7) . . ?
Mn25 Mn28 Mn27 60.39(6) 3_667 . ?
Mn23 Mn28 Mn27 126.55(8) 3_667 . ?
Mn26 Mn28 Mn27 89.66(7) 3_667 . ?
O80 Mn29 O67 84.3(4) . 3_667 ?
O80 Mn29 O71 165.5(4) . 3_667 ?
O67 Mn29 O71 97.1(4) 3_667 3_667 ?
O80 Mn29 O74 95.0(4) . . ?
O67 Mn29 O74 172.4(3) 3_667 . ?
O71 Mn29 O74 81.6(3) 3_667 . ?
O80 Mn29 O81 104.5(4) . . ?
O67 Mn29 O81 91.8(4) 3_667 . ?
O71 Mn29 O81 89.9(4) 3_667 . ?
O74 Mn29 O81 95.7(4) . . ?
O80 Mn29 O73 86.9(4) . 3_667 ?
O67 Mn29 O73 85.0(3) 3_667 3_667 ?
O71 Mn29 O73 78.9(3) 3_667 3_667 ?
O74 Mn29 O73 87.4(3) . 3_667 ?
O81 Mn29 O73 167.8(3) . 3_667 ?
O80 Mn29 Mn30 42.9(3) . . ?
O67 Mn29 Mn30 42.6(3) 3_667 . ?
O71 Mn29 Mn30 139.7(3) 3_667 . ?
O74 Mn29 Mn30 137.8(3) . . ?
O81 Mn29 Mn30 93.0(3) . . ?
O73 Mn29 Mn30 92.5(2) 3_667 . ?
O80 Mn29 Mn28 137.2(3) . . ?
O67 Mn29 Mn28 138.4(3) 3_667 . ?
O71 Mn29 Mn28 42.7(3) 3_667 . ?
O74 Mn29 Mn28 42.5(3) . . ?
O81 Mn29 Mn28 80.2(3) . . ?
O73 Mn29 Mn28 94.4(2) 3_667 . ?
Mn30 Mn29 Mn28 173.10(10) . . ?
O80 Mn29 Mn26 125.9(3) . 3_667 ?
O67 Mn29 Mn26 89.5(2) 3_667 3_667 ?
O71 Mn29 Mn26 40.0(2) 3_667 3_667 ?
O74 Mn29 Mn26 84.8(2) . 3_667 ?
O81 Mn29 Mn26 129.4(3) . 3_667 ?
O73 Mn29 Mn26 39.0(2) 3_667 3_667 ?
Mn30 Mn29 Mn26 119.82(10) . 3_667 ?
Mn28 Mn29 Mn26 66.37(7) . 3_667 ?
O80 Mn29 Mn26 88.5(3) . . ?
O67 Mn29 Mn26 137.5(3) 3_667 . ?
O71 Mn29 Mn26 80.7(2) 3_667 . ?
O74 Mn29 Mn26 34.9(2) . . ?
O81 Mn29 Mn26 130.4(3) . . ?
O73 Mn29 Mn26 52.8(2) 3_667 . ?
Mn30 Mn29 Mn26 124.70(10) . . ?
Mn28 Mn29 Mn26 60.11(7) . . ?
Mn26 Mn29 Mn26 61.74(7) 3_667 . ?
O67 Mn30 O80 83.4(4) 3_667 . ?
O67 Mn30 O62 102.2(4) 3_667 3_667 ?
O80 Mn30 O62 169.7(5) . 3_667 ?
O67 Mn30 O78 163.1(4) 3_667 . ?
O80 Mn30 O78 79.8(4) . . ?
O62 Mn30 O78 94.2(4) 3_667 . ?
O67 Mn30 O83 94.7(4) 3_667 . ?
O80 Mn30 O83 97.0(4) . . ?
O62 Mn30 O83 91.2(4) 3_667 . ?
O78 Mn30 O83 89.0(4) . . ?
O67 Mn30 O77 80.9(3) 3_667 . ?
O80 Mn30 O77 81.6(4) . . ?
O62 Mn30 O77 90.7(4) 3_667 . ?
O78 Mn30 O77 94.9(4) . . ?
O83 Mn30 O77 175.5(4) . . ?
O67 Mn30 Mn29 42.9(2) 3_667 . ?
O80 Mn30 Mn29 41.7(3) . . ?
O62 Mn30 Mn29 145.0(3) 3_667 . ?
O78 Mn30 Mn29 120.8(3) . . ?
O83 Mn30 Mn29 90.0(3) . . ?
O77 Mn30 Mn29 86.2(3) . . ?
O67 Mn30 Mn31 122.4(3) 3_667 . ?
O80 Mn30 Mn31 41.2(3) . . ?
O62 Mn30 Mn31 135.1(3) 3_667 . ?
O78 Mn30 Mn31 42.0(3) . . ?
O83 Mn30 Mn31 81.1(3) . . ?
O77 Mn30 Mn31 100.4(2) . . ?
Mn29 Mn30 Mn31 79.46(8) . . ?
O75 Mn31 O80 91.6(4) . . ?
O75 Mn31 N16 98.8(5) . . ?
O80 Mn31 N16 166.9(5) . . ?
O75 Mn31 O78 166.7(4) . . ?
O80 Mn31 O78 77.8(4) . . ?
N16 Mn31 O78 90.8(5) . . ?
O75 Mn31 O79 96.5(4) . . ?
O80 Mn31 O79 93.0(4) . . ?
N16 Mn31 O79 93.8(5) . . ?
O78 Mn31 O79 92.0(4) . . ?
O75 Mn31 O76 78.0(4) . . ?
O80 Mn31 O76 83.8(3) . . ?
N16 Mn31 O76 90.3(4) . . ?
O78 Mn31 O76 92.8(4) . . ?
O79 Mn31 O76 173.6(4) . . ?
O75 Mn31 Mn30 130.5(3) . . ?
O80 Mn31 Mn30 40.0(3) . . ?
N16 Mn31 Mn30 130.7(4) . . ?
O78 Mn31 Mn30 41.1(3) . . ?
O79 Mn31 Mn30 80.8(3) . . ?
O76 Mn31 Mn30 100.1(2) . . ?
C73 O1 Mn1 133.6(10) . 3_566 ?
Mn7 O2 Mn1 139.5(5) 3_566 . ?
Mn7 O2 Mn3 108.2(3) 3_566 . ?
Mn1 O2 Mn3 101.4(4) . . ?
Mn7 O2 Mn9 96.0(3) 3_566 3_566 ?
Mn1 O2 Mn9 104.6(3) . 3_566 ?
Mn3 O2 Mn9 101.8(3) . 3_566 ?
C2 O3 Mn1 124.7(8) . . ?
C2 O3 Mn3 112.7(7) . . ?
Mn1 O3 Mn3 101.9(4) . . ?
C2 O3 Mn2 117.9(7) . . ?
Mn1 O3 Mn2 99.1(4) . . ?
Mn3 O3 Mn2 95.6(3) . . ?
C10 O4 Mn2 121.7(7) . . ?
C10 O4 Mn1 129.2(8) . . ?
Mn2 O4 Mn1 104.3(4) . . ?
C6 O5 Mn8 122.4(7) . 3_566 ?
C6 O5 Mn9 122.0(7) . 3_566 ?
Mn8 O5 Mn9 99.0(4) 3_566 3_566 ?
C6 O5 Mn3 111.9(7) . . ?
Mn8 O5 Mn3 96.3(3) 3_566 . ?
Mn9 O5 Mn3 100.5(3) 3_566 . ?
C7 O6 Mn4 122.0(8) . . ?
C7 O6 Mn2 124.6(8) . . ?
Mn4 O6 Mn2 97.4(4) . . ?
Mn6 O7 Mn4 95.1(3) . . ?
Mn6 O7 Mn2 145.1(5) . . ?
Mn4 O7 Mn2 99.7(3) . . ?
Mn6 O7 Mn3 105.2(3) . . ?
Mn4 O7 Mn3 105.0(4) . . ?
Mn2 O7 Mn3 101.2(3) . . ?
C8 O8 Mn2 124.0(10) . . ?
C8 O9 Mn4 124.6(9) . . ?
C4 O10 Mn5 125.6(7) . . ?
C4 O10 Mn3 116.4(8) . . ?
Mn5 O10 Mn3 101.2(4) . . ?
C4 O10 Mn4 113.0(8) . . ?
Mn5 O10 Mn4 100.6(4) . . ?
Mn3 O10 Mn4 94.9(3) . . ?
Mn7 O11 Mn5 94.7(3) . . ?
Mn7 O11 Mn8 90.7(3) . 3_566 ?
Mn5 O11 Mn8 98.7(3) . 3_566 ?
Mn7 O11 Mn6 90.9(3) . . ?
Mn5 O11 Mn6 98.4(3) . . ?
Mn8 O11 Mn6 162.6(4) 3_566 . ?
Mn7 O11 Mn3 170.2(4) . . ?
Mn5 O11 Mn3 94.4(3) . . ?
Mn8 O11 Mn3 84.4(3) 3_566 . ?
Mn6 O11 Mn3 91.4(2) . . ?
Mn6 O12 Mn8 94.2(3) . . ?
Mn6 O12 Mn7 110.8(4) . 3_566 ?
Mn8 O12 Mn7 101.3(3) . 3_566 ?
C13 O13 Mn8 125.2(7) . . ?
C13 O13 Mn5 126.6(7) . 3_566 ?
Mn8 O13 Mn5 103.6(4) . 3_566 ?
C14 O14 Mn8 119.8(10) . . ?
C14 O15 Mn6 123.7(9) . . ?
Mn6 O16 Mn8 94.1(3) . . ?
Mn6 O16 Mn7 102.7(4) . . ?
Mn8 O16 Mn7 110.4(4) . . ?
Mn6 O16 Mn9 149.6(4) . . ?
Mn8 O16 Mn9 102.3(4) . . ?
Mn7 O16 Mn9 95.4(3) . . ?
Mn4 O17 Mn6 94.6(3) . . ?
Mn4 O17 Mn11 123.2(4) . . ?
Mn6 O17 Mn11 128.7(4) . . ?
Mn4 O17 Mn5 101.2(4) . . ?
Mn6 O17 Mn5 98.4(3) . . ?
Mn11 O17 Mn5 105.4(3) . . ?
C16 O18 Mn4 129.5(12) . . ?
C19 O19 Mn5 123.4(10) . . ?
C16 O20 Mn11 137.9(10) . . ?
Mn5 O21 Mn10 131.8(5) . . ?
Mn5 O21 Mn7 96.4(3) . . ?
Mn10 O21 Mn7 122.8(4) . . ?
C18 O22 Mn11 123.3(10) . . ?
C18 O22 H22D 118.3 . . ?
Mn11 O22 H22D 118.3 . . ?
C21 O23 Mn9 127.6(10) . . ?
C23 O24 Mn9 133.0(9) . . ?
Mn13 O25 Mn10 97.4(4) . . ?
Mn13 O25 Mn9 111.2(4) . . ?
Mn10 O25 Mn9 115.5(4) . . ?
Mn13 O25 Mn11 102.8(3) . . ?
Mn10 O25 Mn11 99.3(4) . . ?
Mn9 O25 Mn11 126.3(4) . . ?
C19 O26 Mn11 134.8(9) . . ?
C19 O26 Mn10 114.0(9) . . ?
Mn11 O26 Mn10 89.0(4) . . ?
C29 O27 Mn10 129.1(9) . . ?
C26 O28 Mn13 122.4(9) . . ?
C26 O28 Mn11 125.0(11) . . ?
Mn13 O28 Mn11 94.2(3) . . ?
C21 O29 Mn13 140.2(10) . . ?
Mn1 O30 Mn12 128.6(4) 3_566 . ?
Mn1 O30 Mn10 133.6(4) 3_566 . ?
Mn12 O30 Mn10 89.3(3) . . ?
Mn10 O31 Mn13 96.7(3) . . ?
Mn10 O31 Mn12 95.2(3) . . ?
Mn13 O31 Mn12 116.5(4) . . ?
Mn10 O31 Mn14 150.8(5) . . ?
Mn13 O31 Mn14 96.4(3) . . ?
Mn12 O31 Mn14 102.1(3) . . ?
C26 O32 Mn14 131.9(11) . . ?
C29 O33 Mn12 127.3(9) . . ?
C25 O34 Mn13 118.5(8) . . ?
C25 O34 Mn15 113.2(8) . . ?
Mn13 O34 Mn15 114.5(4) . . ?
C25 O34 Mn14 117.6(9) . . ?
Mn13 O34 Mn14 94.4(4) . . ?
Mn15 O34 Mn14 95.1(4) . . ?
C23 O35 Mn15 135.3(9) . . ?
C23 O35 Mn12 126.3(8) . . ?
Mn15 O35 Mn12 91.0(3) . . ?
C73 O36 Mn12 128.5(9) . . ?
C33 O37 Mn15 130.7(12) . . ?
C28 O38 Mn12 120.8(7) . . ?
C28 O38 Mn15 116.9(8) . . ?
Mn12 O38 Mn15 106.8(4) . . ?
C28 O38 Mn14 114.6(8) . . ?
Mn12 O38 Mn14 99.8(3) . . ?
Mn15 O38 Mn14 93.4(3) . . ?
C31 O39 Mn14 128.4(10) . . ?
C31 O40 Mn15 124.5(13) . . ?
C31 O40 Mn16 134.4(13) . . ?
Mn15 O40 Mn16 95.3(5) . . ?
C40 O41 Mn16 134.7(14) . . ?
C42 O42 Mn16 137.6(12) . . ?
C33 O43 Mn16 129.7(12) . . ?
C40 O44 Mn17 134.5(13) . . ?
C35 O45 Mn16 132.3(10) . . ?
C35 O45 Mn17 125.2(10) . . ?
Mn16 O45 Mn17 102.5(5) . . ?
C35 O46 Mn18 137.9(12) . . ?
C39 O47 Mn19 117.4(8) . . ?
C39 O47 Mn17 114.3(9) . . ?
Mn19 O47 Mn17 115.0(4) . . ?
C39 O47 Mn18 115.4(10) . . ?
Mn19 O47 Mn18 95.5(4) . . ?
Mn17 O47 Mn18 95.5(4) . . ?
C45 O48 Mn19 135.1(10) . . ?
C47 O49 Mn17 127.4(11) . . ?
C47 O49 Mn20 125.1(9) . . ?
Mn17 O49 Mn20 92.0(4) . . ?
C47 O49 Mn19 123.9(9) . . ?
Mn17 O49 Mn19 92.5(4) . . ?
Mn20 O49 Mn19 84.1(4) . . ?
C37 O50 Mn19 123.8(10) . . ?
C37 O50 Mn21 127.7(11) . . ?
Mn19 O50 Mn21 92.2(4) . . ?
Mn19 O51 Mn22 97.0(4) . . ?
Mn19 O51 Mn20 116.0(5) . . ?
Mn22 O51 Mn20 95.4(3) . . ?
Mn19 O51 Mn18 96.7(4) . . ?
Mn22 O51 Mn18 150.4(6) . . ?
Mn20 O51 Mn18 101.9(3) . . ?
C37 O52 Mn18 135.8(11) . . ?
C72 O53 Mn20 118.8(8) . . ?
C72 O53 Mn17 116.0(9) . . ?
Mn20 O53 Mn17 108.3(4) . . ?
C72 O53 Mn18 115.2(8) . . ?
Mn20 O53 Mn18 101.0(4) . . ?
Mn17 O53 Mn18 93.8(3) . . ?
C45 O54 Mn23 128.7(12) . . ?
C47 O55 Mn23 134.4(10) . . ?
C49 O56 Mn24 135.3(10) . . ?
C44 O57 Mn21 118.8(11) . . ?
C44 O57 H57C 120.6 . . ?
Mn21 O57 H57C 120.6 . . ?
Mn19 O58 Mn22 97.8(4) . . ?
Mn19 O58 Mn23 110.9(4) . . ?
Mn22 O58 Mn23 113.8(4) . . ?
Mn19 O58 Mn21 102.9(4) . . ?
Mn22 O58 Mn21 100.5(4) . . ?
Mn23 O58 Mn21 126.7(4) . . ?
Mn20 O59 Mn24 127.9(5) . . ?
Mn20 O59 Mn22 91.3(4) . . ?
Mn24 O59 Mn22 133.2(4) . . ?
C49 O60 Mn20 128.3(9) . . ?
C55 O61 Mn21 136.6(10) . . ?
C55 O62 Mn30 128.4(13) . 3_667 ?
C53 O63 Mn21 129.9(9) . . ?
C53 O63 Mn22 121.1(9) . . ?
Mn21 O63 Mn22 91.6(4) . . ?
C51 O64 Mn22 127.8(11) . . ?
C51 O65 Mn20 124.2(10) . . ?
C53 O66 Mn27 122.1(11) . . ?
Mn30 O67 Mn29 94.4(3) 3_667 3_667 ?
Mn30 O67 Mn21 123.4(4) 3_667 . ?
Mn29 O67 Mn21 130.4(5) 3_667 . ?
Mn30 O67 Mn27 99.6(4) 3_667 . ?
Mn29 O67 Mn27 96.7(3) 3_667 . ?
Mn21 O67 Mn27 105.8(3) . . ?
Mn27 O68 Mn22 131.3(4) . . ?
Mn27 O68 Mn26 96.0(3) . . ?
Mn22 O68 Mn26 124.0(4) . . ?
Mn26 O69 Mn24 140.9(5) . . ?
Mn26 O69 Mn25 108.0(4) . . ?
Mn24 O69 Mn25 99.9(4) . . ?
Mn26 O69 Mn23 96.8(3) . . ?
Mn24 O69 Mn23 104.0(3) . . ?
Mn25 O69 Mn23 101.7(3) . . ?
C66 O70 Mn28 124.7(8) . 3_667 ?
C66 O70 Mn23 121.1(8) . . ?
Mn28 O70 Mn23 97.5(4) 3_667 . ?
C66 O70 Mn25 113.4(8) . . ?
Mn28 O70 Mn25 95.2(4) 3_667 . ?
Mn23 O70 Mn25 99.6(4) . . ?
Mn28 O71 Mn29 94.2(3) 3_667 3_667 ?
Mn28 O71 Mn26 110.4(4) 3_667 . ?
Mn29 O71 Mn26 102.4(4) 3_667 . ?
Mn28 O71 Mn23 103.5(4) 3_667 . ?
Mn29 O71 Mn23 148.8(4) 3_667 . ?
Mn26 O71 Mn23 95.3(3) . . ?
C60 O72 Mn28 121.1(9) . . ?
C60 O72 Mn27 131.5(8) . . ?
Mn28 O72 Mn27 101.7(4) . . ?
Mn26 O73 Mn27 93.9(4) . . ?
Mn26 O73 Mn28 91.0(3) . . ?
Mn27 O73 Mn28 98.3(3) . . ?
Mn26 O73 Mn29 91.4(3) . 3_667 ?
Mn27 O73 Mn29 97.6(3) . 3_667 ?
Mn28 O73 Mn29 163.8(4) . 3_667 ?
Mn26 O73 Mn25 171.5(4) . 3_667 ?
Mn27 O73 Mn25 93.9(3) . 3_667 ?
Mn28 O73 Mn25 84.6(3) . 3_667 ?
Mn29 O73 Mn25 90.8(3) 3_667 3_667 ?
Mn28 O74 Mn29 94.2(4) . . ?
Mn28 O74 Mn26 103.4(4) . . ?
Mn29 O74 Mn26 110.4(4) . . ?
C58 O75 Mn31 121.5(8) . . ?
C58 O75 Mn24 130.2(8) . . ?
Mn31 O75 Mn24 104.2(4) . . ?
C62 O76 Mn24 124.8(8) . . ?
C62 O76 Mn25 115.1(8) . . ?
Mn24 O76 Mn25 99.1(4) . . ?
C62 O76 Mn31 118.4(7) . . ?
Mn24 O76 Mn31 98.3(4) . . ?
Mn25 O76 Mn31 95.9(4) . . ?
C64 O77 Mn27 126.4(8) . 3_667 ?
C64 O77 Mn25 114.5(8) . . ?
Mn27 O77 Mn25 101.6(4) 3_667 . ?
C64 O77 Mn30 112.4(8) . . ?
Mn27 O77 Mn30 101.4(4) 3_667 . ?
Mn25 O77 Mn30 95.5(3) . . ?
C71 O78 Mn30 123.8(8) . . ?
C71 O78 Mn31 123.8(8) . . ?
Mn30 O78 Mn31 96.9(4) . . ?
C69 O79 Mn31 126.8(10) . . ?
Mn29 O80 Mn30 95.4(4) . . ?
Mn29 O80 Mn31 146.8(6) . . ?
Mn30 O80 Mn31 98.8(4) . . ?
Mn29 O80 Mn25 105.1(4) . . ?
Mn30 O80 Mn25 103.5(4) . . ?
Mn31 O80 Mn25 100.5(4) . . ?
C67 O81 Mn29 124.5(10) . . ?
C67 O82 Mn28 120.1(10) . . ?
C69 O83 Mn30 124.7(9) . . ?
C42 O84 Mn17 127.5(10) . . ?
N2 N1 Mn2 129.7(11) . . ?
N3 N2 N1 175.8(18) . . ?
C5 N4 C3 107.3(14) . . ?
C5 N4 C1 109.5(13) . . ?
C3 N4 C1 108.7(14) . . ?
C5 N4 Mn3 110.3(10) . . ?
C3 N4 Mn3 111.8(10) . . ?
C1 N4 Mn3 109.2(9) . . ?
C12 N5 C11 114.6(10) . . ?
C12 N5 H5C 122.7 . . ?
C11 N5 H5C 122.7 . . ?
N7 N6 Mn15 135.9(13) . . ?
N7 N6 Mn16 120.5(12) . . ?
Mn15 N6 Mn16 97.9(6) . . ?
N6 N7 N8 176(2) . . ?
N10 N9 Mn18 132.4(11) . . ?
N9 N10 N11 179.6(17) . . ?
N10 N11 Mn14 134.5(11) . 4_576 ?
C59 N12 C57 113.5(11) . . ?
C59 N12 H12C 123.3 . . ?
C57 N12 H12C 123.3 . . ?
C63 N13 C65 107.3(19) . . ?
C63 N13 C61 104.1(15) . . ?
C65 N13 C61 111.6(19) . . ?
C63 N13 Mn25 113.2(12) . . ?
C65 N13 Mn25 110.3(11) . . ?
C61 N13 Mn25 110.2(11) . . ?
N14 N15 N16 177.5(17) . . ?
N15 N16 Mn31 128.8(14) . . ?
N4 C1 C2 107.5(13) . . ?
N4 C1 H1A 110.2 . . ?
C2 C1 H1A 110.2 . . ?
N4 C1 H1B 110.2 . . ?
C2 C1 H1B 110.2 . . ?
H1A C1 H1B 108.5 . . ?
O3 C2 C1 116.8(12) . . ?
O3 C2 H2A 108.1 . . ?
C1 C2 H2A 108.1 . . ?
O3 C2 H2B 108.1 . . ?
C1 C2 H2B 108.1 . . ?
H2A C2 H2B 107.3 . . ?
N4 C3 C4 112.3(14) . . ?
N4 C3 H3A 109.1 . . ?
C4 C3 H3A 109.1 . . ?
N4 C3 H3B 109.1 . . ?
C4 C3 H3B 109.1 . . ?
H3A C3 H3B 107.9 . . ?
O10 C4 C3 114.2(13) . . ?
O10 C4 H4A 108.7 . . ?
C3 C4 H4A 108.7 . . ?
O10 C4 H4B 108.7 . . ?
C3 C4 H4B 108.7 . . ?
H4A C4 H4B 107.6 . . ?
N4 C5 C6 111.8(13) . . ?
N4 C5 H5A 109.3 . . ?
C6 C5 H5A 109.3 . . ?
N4 C5 H5B 109.3 . . ?
C6 C5 H5B 109.3 . . ?
H5A C5 H5B 107.9 . . ?
O5 C6 C5 112.0(12) . . ?
O5 C6 H6A 109.2 . . ?
C5 C6 H6A 109.2 . . ?
O5 C6 H6B 109.2 . . ?
C5 C6 H6B 109.2 . . ?
H6A C6 H6B 107.9 . . ?
O6 C7 H7A 109.5 . . ?
O6 C7 H7B 109.5 . . ?
H7A C7 H7B 109.5 . . ?
O6 C7 H7C 109.5 . . ?
H7A C7 H7C 109.5 . . ?
H7B C7 H7C 109.5 . . ?
O9 C8 O8 127.6(14) . . ?
O9 C8 C9 119.3(15) . . ?
O8 C8 C9 113.0(17) . . ?
C8 C9 H9A 109.5 . . ?
C8 C9 H9B 109.5 . . ?
H9A C9 H9B 109.5 . . ?
C8 C9 H9C 109.5 . . ?
H9A C9 H9C 109.5 . . ?
H9B C9 H9C 109.5 . . ?
O4 C10 C11 115.0(10) . . ?
O4 C10 H10A 108.5 . . ?
C11 C10 H10A 108.5 . . ?
O4 C10 H10B 108.5 . . ?
C11 C10 H10B 108.5 . . ?
H10A C10 H10B 107.5 . . ?
N5 C11 C10 114.8(11) . . ?
N5 C11 H11A 108.6 . . ?
C10 C11 H11A 108.6 . . ?
N5 C11 H11B 108.6 . . ?
C10 C11 H11B 108.6 . . ?
H11A C11 H11B 107.5 . . ?
N5 C12 C13 119.4(11) . . ?
N5 C12 H12A 107.5 . . ?
C13 C12 H12A 107.5 . . ?
N5 C12 H12B 107.5 . . ?
C13 C12 H12B 107.5 . . ?
H12A C12 H12B 107.0 . . ?
O13 C13 C12 110.2(11) . . ?
O13 C13 H13A 109.6 . . ?
C12 C13 H13A 109.6 . . ?
O13 C13 H13B 109.6 . . ?
C12 C13 H13B 109.6 . . ?
H13A C13 H13B 108.1 . . ?
O14 C14 O15 127.8(14) . . ?
O14 C14 C15 112.8(16) . . ?
O15 C14 C15 119.4(15) . . ?
C14 C15 H15A 109.5 . . ?
C14 C15 H15B 109.5 . . ?
H15A C15 H15B 109.5 . . ?
C14 C15 H15C 109.5 . . ?
H15A C15 H15C 109.5 . . ?
H15B C15 H15C 109.5 . . ?
O20 C16 O18 121.9(16) . . ?
O20 C16 C17 124.1(16) . . ?
O18 C16 C17 113.9(17) . . ?
C16 C17 H17A 109.5 . . ?
C16 C17 H17B 109.5 . . ?
H17A C17 H17B 109.5 . . ?
C16 C17 H17C 109.5 . . ?
H17A C17 H17C 109.5 . . ?
H17B C17 H17C 109.5 . . ?
O22 C18 H18A 109.5 . . ?
O22 C18 H18B 109.5 . . ?
H18A C18 H18B 109.5 . . ?
O22 C18 H18C 109.5 . . ?
H18A C18 H18C 109.5 . . ?
H18B C18 H18C 109.5 . . ?
O26 C19 O19 123.1(14) . . ?
O26 C19 C20 120.6(16) . . ?
O19 C19 C20 116.3(16) . . ?
C19 C20 H20A 109.5 . . ?
C19 C20 H20B 109.5 . . ?
H20A C20 H20B 109.5 . . ?
C19 C20 H20C 109.5 . . ?
H20A C20 H20C 109.5 . . ?
H20B C20 H20C 109.5 . . ?
O29 C21 O23 122.7(14) . . ?
O29 C21 C22 124.2(16) . . ?
O23 C21 C22 112.0(16) . . ?
C21 C22 H22A 109.5 . . ?
C21 C22 H22B 109.5 . . ?
H22A C22 H22B 109.5 . . ?
C21 C22 H22C 109.5 . . ?
H22A C22 H22C 109.5 . . ?
H22B C22 H22C 109.5 . . ?
O24 C23 O35 123.0(15) . . ?
O24 C23 C24 118.6(15) . . ?
O35 C23 C24 118.3(13) . . ?
C23 C24 H24A 109.5 . . ?
C23 C24 H24B 109.5 . . ?
H24A C24 H24B 109.5 . . ?
C23 C24 H24C 109.5 . . ?
H24A C24 H24C 109.5 . . ?
H24B C24 H24C 109.5 . . ?
O34 C25 H25A 109.5 . . ?
O34 C25 H25B 109.5 . . ?
H25A C25 H25B 109.5 . . ?
O34 C25 H25C 109.5 . . ?
H25A C25 H25C 109.5 . . ?
H25B C25 H25C 109.5 . . ?
O28 C26 O32 127.9(15) . . ?
O28 C26 C27 124.0(14) . . ?
O32 C26 C27 108.1(14) . . ?
C26 C27 H27A 109.5 . . ?
C26 C27 H27B 109.5 . . ?
H27A C27 H27B 109.5 . . ?
C26 C27 H27C 109.5 . . ?
H27A C27 H27C 109.5 . . ?
H27B C27 H27C 109.5 . . ?
O38 C28 H28A 109.5 . . ?
O38 C28 H28B 109.5 . . ?
H28A C28 H28B 109.5 . . ?
O38 C28 H28C 109.5 . . ?
H28A C28 H28C 109.5 . . ?
H28B C28 H28C 109.5 . . ?
O33 C29 O27 120.6(13) . . ?
O33 C29 C30 125.0(14) . . ?
O27 C29 C30 114.3(14) . . ?
C29 C30 H30A 109.5 . . ?
C29 C30 H30B 109.5 . . ?
H30A C30 H30B 109.5 . . ?
C29 C30 H30C 109.5 . . ?
H30A C30 H30C 109.5 . . ?
H30B C30 H30C 109.5 . . ?
O40 C31 O39 133.5(18) . . ?
O40 C31 C32 120.4(18) . . ?
O39 C31 C32 106.0(17) . . ?
C31 C32 H32A 109.5 . . ?
C31 C32 H32B 109.5 . . ?
H32A C32 H32B 109.5 . . ?
C31 C32 H32C 109.5 . . ?
H32A C32 H32C 109.5 . . ?
H32B C32 H32C 109.5 . . ?
O37 C33 O43 127.6(19) . . ?
O37 C33 C34 120.3(16) . . ?
O43 C33 C34 110.9(17) . . ?
C33 C34 H34A 109.5 . . ?
C33 C34 H34B 109.5 . . ?
H34A C34 H34B 109.5 . . ?
C33 C34 H34C 109.5 . . ?
H34A C34 H34C 109.5 . . ?
H34B C34 H34C 109.5 . . ?
O46 C35 O45 126.0(17) . . ?
O46 C35 C36 116.5(18) . . ?
O45 C35 C36 117.5(17) . . ?
C35 C36 H36A 109.5 . . ?
C35 C36 H36B 109.5 . . ?
H36A C36 H36B 109.5 . . ?
C35 C36 H36C 109.5 . . ?
H36A C36 H36C 109.5 . . ?
H36B C36 H36C 109.5 . . ?
O52 C37 O50 123.2(15) . . ?
O52 C37 C38 120.5(14) . . ?
O50 C37 C38 115.9(14) . . ?
C37 C38 H38A 109.5 . . ?
C37 C38 H38B 109.5 . . ?
H38A C38 H38B 109.5 . . ?
C37 C38 H38C 109.5 . . ?
H38A C38 H38C 109.5 . . ?
H38B C38 H38C 109.5 . . ?
O47 C39 H39A 109.5 . . ?
O47 C39 H39B 109.5 . . ?
H39A C39 H39B 109.5 . . ?
O47 C39 H39C 109.5 . . ?
H39A C39 H39C 109.5 . . ?
H39B C39 H39C 109.5 . . ?
O44 C40 O41 126(2) . . ?
O44 C40 C41 121.5(16) . . ?
O41 C40 C41 113(2) . . ?
C40 C41 H41A 109.5 . . ?
C40 C41 H41B 109.5 . . ?
H41A C41 H41B 109.5 . . ?
C40 C41 H41C 109.5 . . ?
H41A C41 H41C 109.5 . . ?
H41B C41 H41C 109.5 . . ?
O84 C42 O42 128.6(16) . . ?
O84 C42 C43 118.0(16) . . ?
O42 C42 C43 113.3(16) . . ?
C42 C43 H43A 109.5 . . ?
C42 C43 H43B 109.5 . . ?
H43A C43 H43B 109.5 . . ?
C42 C43 H43C 109.5 . . ?
H43A C43 H43C 109.5 . . ?
H43B C43 H43C 109.5 . . ?
O57 C44 H44A 109.5 . . ?
O57 C44 H44B 109.5 . . ?
H44A C44 H44B 109.5 . . ?
O57 C44 H44C 109.5 . . ?
H44A C44 H44C 109.5 . . ?
H44B C44 H44C 109.5 . . ?
O54 C45 O48 126.7(17) . . ?
O54 C45 C46 118.3(16) . . ?
O48 C45 C46 114.9(13) . . ?
C45 C46 H46A 109.5 . . ?
C45 C46 H46B 109.5 . . ?
H46A C46 H46B 109.5 . . ?
C45 C46 H46C 109.5 . . ?
H46A C46 H46C 109.5 . . ?
H46B C46 H46C 109.5 . . ?
O55 C47 O49 111.2(17) . . ?
O55 C47 C48 126.3(17) . . ?
O49 C47 C48 122.3(15) . . ?
C47 C48 H48A 109.5 . . ?
C47 C48 H48B 109.5 . . ?
H48A C48 H48B 109.5 . . ?
C47 C48 H48C 109.5 . . ?
H48A C48 H48C 109.5 . . ?
H48B C48 H48C 109.5 . . ?
O60 C49 O56 127.0(14) . . ?
O60 C49 C50 118.6(13) . . ?
O56 C49 C50 114.4(14) . . ?
C49 C50 H50A 109.5 . . ?
C49 C50 H50B 109.5 . . ?
H50A C50 H50B 109.5 . . ?
C49 C50 H50C 109.5 . . ?
H50A C50 H50C 109.5 . . ?
H50B C50 H50C 109.5 . . ?
O64 C51 O65 125.0(16) . . ?
O64 C51 C52 116.7(16) . . ?
O65 C51 C52 117.9(14) . . ?
C51 C52 H52A 109.5 . . ?
C51 C52 H52B 109.5 . . ?
H52A C52 H52B 109.5 . . ?
C51 C52 H52C 109.5 . . ?
H52A C52 H52C 109.5 . . ?
H52B C52 H52C 109.5 . . ?
O63 C53 O66 120.4(15) . . ?
O63 C53 C54 122.9(16) . . ?
O66 C53 C54 116.7(16) . . ?
C53 C54 H54A 109.5 . . ?
C53 C54 H54B 109.5 . . ?
H54A C54 H54B 109.5 . . ?
C53 C54 H54C 109.5 . . ?
H54A C54 H54C 109.5 . . ?
H54B C54 H54C 109.5 . . ?
O61 C55 O62 124.9(16) . . ?
O61 C55 C56 123.3(15) . . ?
O62 C55 C56 111.5(18) . . ?
C55 C56 H56A 109.5 . . ?
C55 C56 H56B 109.5 . . ?
H56A C56 H56B 109.5 . . ?
C55 C56 H56C 109.5 . . ?
H56A C56 H56C 109.5 . . ?
H56B C56 H56C 109.5 . . ?
N12 C57 C58 114.1(12) . . ?
N12 C57 H57A 108.7 . . ?
C58 C57 H57A 108.7 . . ?
N12 C57 H57B 108.7 . . ?
C58 C57 H57B 108.7 . . ?
H57A C57 H57B 107.6 . . ?
O75 C58 C57 111.9(12) . . ?
O75 C58 H58A 109.2 . . ?
C57 C58 H58A 109.2 . . ?
O75 C58 H58B 109.2 . . ?
C57 C58 H58B 109.2 . . ?
H58A C58 H58B 107.9 . . ?
N12 C59 C60 116.5(12) . . ?
N12 C59 H59A 108.2 . . ?
C60 C59 H59A 108.2 . . ?
N12 C59 H59B 108.2 . . ?
C60 C59 H59B 108.2 . . ?
H59A C59 H59B 107.3 . . ?
O72 C60 C59 112.6(12) . . ?
O72 C60 H60A 109.1 . . ?
C59 C60 H60A 109.1 . . ?
O72 C60 H60B 109.1 . . ?
C59 C60 H60B 109.1 . . ?
H60A C60 H60B 107.8 . . ?
N13 C61 C62 113.9(16) . . ?
N13 C61 H61A 108.8 . . ?
C62 C61 H61A 108.8 . . ?
N13 C61 H61B 108.8 . . ?
C62 C61 H61B 108.8 . . ?
H61A C61 H61B 107.7 . . ?
O76 C62 C61 112.9(13) . . ?
O76 C62 H62A 109.0 . . ?
C61 C62 H62A 109.0 . . ?
O76 C62 H62B 109.0 . . ?
C61 C62 H62B 109.0 . . ?
H62A C62 H62B 107.8 . . ?
C64 C63 N13 115.0(17) . . ?
C64 C63 H63A 108.5 . . ?
N13 C63 H63A 108.5 . . ?
C64 C63 H63B 108.5 . . ?
N13 C63 H63B 108.5 . . ?
H63A C63 H63B 107.5 . . ?
C63 C64 O77 117.4(14) . . ?
C63 C64 H64A 108.0 . . ?
O77 C64 H64A 108.0 . . ?
C63 C64 H64B 108.0 . . ?
O77 C64 H64B 108.0 . . ?
H64A C64 H64B 107.2 . . ?
C66 C65 N13 118(2) . . ?
C66 C65 H65A 107.7 . . ?
N13 C65 H65A 107.7 . . ?
C66 C65 H65B 107.7 . . ?
N13 C65 H65B 107.7 . . ?
H65A C65 H65B 107.1 . . ?
C65 C66 O70 113.1(16) . . ?
C65 C66 H66A 109.0 . . ?
O70 C66 H66A 109.0 . . ?
C65 C66 H66B 109.0 . . ?
O70 C66 H66B 109.0 . . ?
H66A C66 H66B 107.8 . . ?
O81 C67 O82 127.6(15) . . ?
O81 C67 C68 116.7(16) . . ?
O82 C67 C68 115.7(15) . . ?
C67 C68 H68A 109.5 . . ?
C67 C68 H68B 109.5 . . ?
H68A C68 H68B 109.5 . . ?
C67 C68 H68C 109.5 . . ?
H68A C68 H68C 109.5 . . ?
H68B C68 H68C 109.5 . . ?
O83 C69 O79 125.8(16) . . ?
O83 C69 C70 119.5(14) . . ?
O79 C69 C70 114.6(14) . . ?
C69 C70 H70A 109.5 . . ?
C69 C70 H70B 109.5 . . ?
H70A C70 H70B 109.5 . . ?
C69 C70 H70C 109.5 . . ?
H70A C70 H70C 109.5 . . ?
H70B C70 H70C 109.5 . . ?
O78 C71 H71A 109.5 . . ?
O78 C71 H71B 109.5 . . ?
H71A C71 H71B 109.5 . . ?
O78 C71 H71C 109.5 . . ?
H71A C71 H71C 109.5 . . ?
H71B C71 H71C 109.5 . . ?
O53 C72 H72A 109.5 . . ?
O53 C72 H72B 109.5 . . ?
H72A C72 H72B 109.5 . . ?
O53 C72 H72C 109.5 . . ?
H72A C72 H72C 109.5 . . ?
H72B C72 H72C 109.5 . . ?
O36 C73 O1 126.6(14) . . ?
O36 C73 C74 117.7(13) . . ?
O1 C73 C74 115.3(13) . . ?
C73 C74 H74A 109.5 . . ?
C73 C74 H74B 109.5 . . ?
H74A C74 H74B 109.5 . . ?
C73 C74 H74C 109.5 . . ?
H74A C74 H74C 109.5 . . ?
H74B C74 H74C 109.5 . . ?

loop_
_geom_bond_atom_site_label_1
_geom_bond_atom_site_label_2
_geom_bond_distance
_geom_bond_site_symmetry_2
_geom_bond_publ_flag
Mn1 O30 1.812(8) 3_566 ?
Mn1 O2 1.895(7) . ?
Mn1 O3 1.912(10) . ?
Mn1 O1 1.968(8) 3_566 ?
Mn1 O4 2.186(8) . ?
Mn1 Mn3 3.165(3) . ?
Mn1 Mn2 3.237(3) . ?
Mn2 O4 1.908(9) . ?
Mn2 O7 1.952(7) . ?
Mn2 O6 1.957(10) . ?
Mn2 N1 1.958(11) . ?
Mn2 O8 2.124(9) . ?
Mn2 O3 2.327(9) . ?
Mn2 Mn4 2.939(3) . ?
Mn3 O3 2.159(8) . ?
Mn3 O2 2.189(9) . ?
Mn3 O10 2.201(9) . ?
Mn3 N4 2.262(13) . ?
Mn3 O5 2.262(8) . ?
Mn3 O7 2.340(8) . ?
Mn3 O11 2.372(8) . ?
Mn3 Mn8 3.130(3) 3_566 ?
Mn3 Mn5 3.206(3) . ?
Mn4 O17 1.886(8) . ?
Mn4 O7 1.894(8) . ?
Mn4 O18 1.916(11) . ?
Mn4 O6 1.957(9) . ?
Mn4 O9 2.135(10) . ?
Mn4 O10 2.371(8) . ?
Mn4 Mn6 2.793(3) . ?
Mn5 O21 1.845(8) . ?
Mn5 O19 1.934(11) . ?
Mn5 O10 1.943(8) . ?
Mn5 O11 1.981(8) . ?
Mn5 O13 2.239(8) 3_566 ?
Mn5 O17 2.401(8) . ?
Mn5 Mn7 2.897(3) . ?
Mn6 O7 1.891(8) . ?
Mn6 O12 1.895(8) . ?
Mn6 O17 1.914(9) . ?
Mn6 O16 1.922(7) . ?
Mn6 O15 2.208(9) . ?
Mn6 O11 2.341(7) . ?
Mn6 Mn8 2.822(3) . ?
Mn6 Mn7 3.074(2) . ?
Mn6 Mn7 3.175(3) 3_566 ?
Mn7 O2 1.852(8) 3_566 ?
Mn7 O11 1.957(8) . ?
Mn7 O12 1.961(7) 3_566 ?
Mn7 O16 2.013(8) . ?
Mn7 O21 2.037(9) . ?
Mn7 Mn8 3.028(3) 3_566 ?
Mn7 Mn9 3.064(3) . ?
Mn7 Mn6 3.175(3) 3_566 ?
Mn7 Mn7 3.211(3) 3_566 ?
Mn8 O13 1.878(9) . ?
Mn8 O5 1.931(8) 3_566 ?
Mn8 O16 1.934(9) . ?
Mn8 O12 1.956(8) . ?
Mn8 O14 2.124(9) . ?
Mn8 O11 2.287(7) 3_566 ?
Mn8 Mn7 3.028(3) 3_566 ?
Mn8 Mn3 3.130(3) 3_566 ?
Mn8 Mn9 3.166(3) . ?
Mn9 O23 2.116(9) . ?
Mn9 O16 2.128(7) . ?
Mn9 O25 2.129(9) . ?
Mn9 O24 2.204(9) . ?
Mn9 O5 2.225(9) 3_566 ?
Mn9 O2 2.256(8) 3_566 ?
Mn10 O21 1.875(8) . ?
Mn10 O31 1.916(7) . ?
Mn10 O25 1.948(8) . ?
Mn10 O27 1.989(9) . ?
Mn10 O30 2.204(8) . ?
Mn10 O26 2.367(10) . ?
Mn10 Mn12 2.869(3) . ?
Mn10 Mn13 2.876(3) . ?
Mn10 Mn11 3.221(3) . ?
Mn11 O17 2.122(8) . ?
Mn11 O22 2.131(9) . ?
Mn11 O20 2.152(11) . ?
Mn11 O26 2.225(10) . ?
Mn11 O25 2.270(8) . ?
Mn11 O28 2.284(9) . ?
Mn12 O30 1.863(7) . ?
Mn12 O38 1.940(7) . ?
Mn12 O31 1.968(8) . ?
Mn12 O36 1.976(9) . ?
Mn12 O33 2.092(11) . ?
Mn12 O35 2.429(9) . ?
Mn13 O29 1.871(11) . ?
Mn13 O25 1.880(7) . ?
Mn13 O31 1.934(8) . ?
Mn13 O34 1.970(8) . ?
Mn13 O28 2.155(10) . ?
Mn13 Mn14 3.086(3) . ?
Mn14 N11 2.060(16) 4_575 ?
Mn14 O39 2.121(10) . ?
Mn14 O32 2.138(10) . ?
Mn14 O31 2.200(8) . ?
Mn14 O34 2.229(11) . ?
Mn14 O38 2.291(9) . ?
Mn15 N6 2.068(15) . ?
Mn15 O37 2.114(11) . ?
Mn15 O40 2.214(11) . ?
Mn15 O34 2.221(9) . ?
Mn15 O38 2.221(9) . ?
Mn15 O35 2.257(9) . ?
Mn16 O42 2.125(12) . ?
Mn16 O41 2.184(12) . ?
Mn16 O43 2.216(12) . ?
Mn16 O40 2.221(13) . ?
Mn16 O45 2.242(12) . ?
Mn16 N6 2.274(13) . ?
Mn17 O84 2.108(11) . ?
Mn17 O44 2.129(12) . ?
Mn17 O47 2.202(10) . ?
Mn17 O53 2.242(10) . ?
Mn17 O45 2.252(10) . ?
Mn17 O49 2.311(9) . ?
Mn18 N9 2.051(13) . ?
Mn18 O52 2.109(10) . ?
Mn18 O46 2.138(11) . ?
Mn18 O51 2.216(8) . ?
Mn18 O47 2.245(10) . ?
Mn18 O53 2.269(10) . ?
Mn18 Mn19 3.091(3) . ?
Mn19 O58 1.863(8) . ?
Mn19 O51 1.911(9) . ?
Mn19 O47 1.920(8) . ?
Mn19 O48 1.939(11) . ?
Mn19 O50 2.193(11) . ?
Mn19 O49 2.503(11) . ?
Mn19 Mn22 2.873(3) . ?
Mn19 Mn21 3.224(3) . ?
Mn20 O59 1.839(8) . ?
Mn20 O60 1.927(9) . ?
Mn20 O53 1.937(8) . ?
Mn20 O51 1.968(9) . ?
Mn20 O65 2.078(10) . ?
Mn20 O49 2.405(11) . ?
Mn20 Mn22 2.879(3) . ?
Mn21 O67 2.104(8) . ?
Mn21 O57 2.160(10) . ?
Mn21 O61 2.168(12) . ?
Mn21 O63 2.208(10) . ?
Mn21 O58 2.248(9) . ?
Mn21 O50 2.280(9) . ?
Mn21 Mn22 3.234(3) . ?
Mn22 O68 1.870(8) . ?
Mn22 O51 1.925(8) . ?
Mn22 O58 1.951(8) . ?
Mn22 O64 1.993(9) . ?
Mn22 O59 2.173(9) . ?
Mn22 O63 2.303(10) . ?
Mn23 O71 2.119(8) . ?
Mn23 O54 2.128(10) . ?
Mn23 O58 2.143(9) . ?
Mn23 O55 2.177(10) . ?
Mn23 O70 2.259(9) . ?
Mn23 O69 2.265(8) . ?
Mn23 Mn26 3.065(3) . ?
Mn23 Mn28 3.169(3) 3_667 ?
Mn24 O59 1.858(9) . ?
Mn24 O69 1.912(8) . ?
Mn24 O56 1.934(9) . ?
Mn24 O76 1.989(9) . ?
Mn24 O75 2.200(9) . ?
Mn24 Mn25 3.163(3) . ?
Mn25 O76 2.166(9) . ?
Mn25 O77 2.186(9) . ?
Mn25 O69 2.212(8) . ?
Mn25 N13 2.248(15) . ?
Mn25 O70 2.286(9) . ?
Mn25 O80 2.353(9) . ?
Mn25 O73 2.379(9) 3_667 ?
Mn25 Mn28 3.135(3) 3_667 ?
Mn25 Mn27 3.205(3) 3_667 ?
Mn26 O69 1.817(9) . ?
Mn26 O73 1.941(9) . ?
Mn26 O74 1.943(8) . ?
Mn26 O68 2.022(8) . ?
Mn26 O71 2.027(8) . ?
Mn26 Mn27 2.876(3) . ?
Mn26 Mn28 3.020(3) . ?
Mn26 Mn29 3.082(3) 3_667 ?
Mn26 Mn29 3.183(3) . ?
Mn26 Mn26 3.216(4) 3_667 ?
Mn26 Mn28 3.234(3) 3_667 ?
Mn27 O68 1.844(8) . ?
Mn27 O77 1.945(9) 3_667 ?
Mn27 O66 1.970(9) . ?
Mn27 O73 1.992(8) . ?
Mn27 O72 2.230(9) . ?
Mn27 O67 2.442(8) . ?
Mn27 Mn25 3.205(3) 3_667 ?
Mn27 Mn28 3.236(3) . ?
Mn28 O74 1.906(9) . ?
Mn28 O71 1.911(9) 3_667 ?
Mn28 O72 1.934(9) . ?
Mn28 O70 1.948(10) 3_667 ?
Mn28 O82 2.124(9) . ?
Mn28 O73 2.278(8) . ?
Mn28 Mn29 2.812(3) . ?
Mn28 Mn25 3.135(3) 3_667 ?
Mn28 Mn23 3.168(3) 3_667 ?
Mn28 Mn26 3.234(3) 3_667 ?
Mn29 O80 1.868(10) . ?
Mn29 O67 1.910(8) 3_667 ?
Mn29 O71 1.928(8) 3_667 ?
Mn29 O74 1.934(8) . ?
Mn29 O81 2.209(10) . ?
Mn29 O73 2.346(8) 3_667 ?
Mn29 Mn30 2.795(3) . ?
Mn29 Mn26 3.082(3) 3_667 ?
Mn30 O67 1.899(9) 3_667 ?
Mn30 O80 1.912(9) . ?
Mn30 O62 1.943(10) 3_667 ?
Mn30 O78 1.947(9) . ?
Mn30 O83 2.203(10) . ?
Mn30 O77 2.352(9) . ?
Mn30 Mn31 2.941(3) . ?
Mn31 O75 1.925(9) . ?
Mn31 O80 1.960(9) . ?
Mn31 N16 1.967(15) . ?
Mn31 O78 1.982(9) . ?
Mn31 O79 2.154(10) . ?
Mn31 O76 2.310(9) . ?
O1 C73 1.260(15) . ?
O1 Mn1 1.969(8) 3_566 ?
O2 Mn7 1.852(8) 3_566 ?
O2 Mn9 2.256(8) 3_566 ?
O3 C2 1.440(15) . ?
O4 C10 1.356(14) . ?
O5 C6 1.453(15) . ?
O5 Mn8 1.931(8) 3_566 ?
O5 Mn9 2.225(9) 3_566 ?
O6 C7 1.421(15) . ?
O8 C8 1.343(18) . ?
O9 C8 1.24(2) . ?
O10 C4 1.380(14) . ?
O11 Mn8 2.287(7) 3_566 ?
O12 Mn7 1.961(7) 3_566 ?
O13 C13 1.482(14) . ?
O13 Mn5 2.239(8) 3_566 ?
O14 C14 1.247(17) . ?
O15 C14 1.277(17) . ?
O18 C16 1.326(18) . ?
O19 C19 1.295(18) . ?
O20 C16 1.217(18) . ?
O22 C18 1.425(18) . ?
O22 H22D 0.9500 . ?
O23 C21 1.305(18) . ?
O24 C23 1.258(15) . ?
O26 C19 1.264(16) . ?
O27 C29 1.343(16) . ?
O28 C26 1.222(17) . ?
O29 C21 1.230(18) . ?
O30 Mn1 1.812(8) 3_566 ?
O32 C26 1.285(16) . ?
O33 C29 1.226(15) . ?
O34 C25 1.67(3) . ?
O35 C23 1.259(15) . ?
O36 C73 1.239(14) . ?
O37 C33 1.175(19) . ?
O38 C28 1.451(13) . ?
O39 C31 1.34(2) . ?
O40 C31 1.128(19) . ?
O41 C40 1.264(17) . ?
O42 C42 1.258(18) . ?
O43 C33 1.268(19) . ?
O44 C40 1.20(2) . ?
O45 C35 1.241(17) . ?
O46 C35 1.219(16) . ?
O47 C39 1.47(2) . ?
O48 C45 1.263(18) . ?
O49 C47 1.360(19) . ?
O50 C37 1.309(16) . ?
O52 C37 1.235(17) . ?
O53 C72 1.483(16) . ?
O54 C45 1.229(17) . ?
O55 C47 1.334(17) . ?
O56 C49 1.274(15) . ?
O57 C44 1.50(2) . ?
O57 H57C 0.9500 . ?
O60 C49 1.225(15) . ?
O61 C55 1.23(2) . ?
O62 C55 1.301(18) . ?
O62 Mn30 1.943(10) 3_667 ?
O63 C53 1.268(17) . ?
O64 C51 1.270(16) . ?
O65 C51 1.272(17) . ?
O66 C53 1.335(18) . ?
O67 Mn30 1.899(9) 3_667 ?
O67 Mn29 1.910(8) 3_667 ?
O70 C66 1.418(14) . ?
O70 Mn28 1.948(10) 3_667 ?
O71 Mn28 1.911(8) 3_667 ?
O71 Mn29 1.928(8) 3_667 ?
O72 C60 1.409(15) . ?
O73 Mn29 2.346(8) 3_667 ?
O73 Mn25 2.379(9) 3_667 ?
O75 C58 1.434(15) . ?
O76 C62 1.461(15) . ?
O77 C64 1.418(17) . ?
O77 Mn27 1.945(9) 3_667 ?
O78 C71 1.462(15) . ?
O79 C69 1.293(16) . ?
O81 C67 1.227(15) . ?
O82 C67 1.308(17) . ?
O83 C69 1.249(17) . ?
O84 C42 1.235(17) . ?
N1 N2 1.181(16) . ?
N2 N3 1.166(16) . ?
N4 C5 1.439(18) . ?
N4 C3 1.445(19) . ?
N4 C1 1.514(19) . ?
N5 C12 1.457(15) . ?
N5 C11 1.490(15) . ?
N5 H5C 0.8800 . ?
N6 N7 1.193(19) . ?
N7 N8 1.23(2) . ?
N9 N10 1.190(14) . ?
N10 N11 1.199(16) . ?
N11 Mn14 2.060(16) 4_576 ?
N12 C59 1.419(15) . ?
N12 C57 1.471(17) . ?
N12 H12C 0.8800 . ?
N13 C63 1.427(19) . ?
N13 C65 1.43(2) . ?
N13 C61 1.45(2) . ?
N14 N15 1.153(19) . ?
N15 N16 1.207(18) . ?
C1 C2 1.553(19) . ?
C1 H1A 0.9900 . ?
C1 H1B 0.9900 . ?
C2 H2A 0.9900 . ?
C2 H2B 0.9900 . ?
C3 C4 1.50(2) . ?
C3 H3A 0.9900 . ?
C3 H3B 0.9900 . ?
C4 H4A 0.9900 . ?
C4 H4B 0.9900 . ?
C5 C6 1.478(18) . ?
C5 H5A 0.9900 . ?
C5 H5B 0.9900 . ?
C6 H6A 0.9900 . ?
C6 H6B 0.9900 . ?
C7 H7A 0.9800 . ?
C7 H7B 0.9800 . ?
C7 H7C 0.9800 . ?
C8 C9 1.49(2) . ?
C9 H9A 0.9800 . ?
C9 H9B 0.9800 . ?
C9 H9C 0.9800 . ?
C10 C11 1.492(17) . ?
C10 H10A 0.9900 . ?
C10 H10B 0.9900 . ?
C11 H11A 0.9900 . ?
C11 H11B 0.9900 . ?
C12 C13 1.515(17) . ?
C12 H12A 0.9900 . ?
C12 H12B 0.9900 . ?
C13 H13A 0.9900 . ?
C13 H13B 0.9900 . ?
C14 C15 1.561(18) . ?
C15 H15A 0.9800 . ?
C15 H15B 0.9800 . ?
C15 H15C 0.9800 . ?
C16 C17 1.48(2) . ?
C17 H17A 0.9800 . ?
C17 H17B 0.9800 . ?
C17 H17C 0.9800 . ?
C18 H18A 0.9800 . ?
C18 H18B 0.9800 . ?
C18 H18C 0.9800 . ?
C19 C20 1.477(18) . ?
C20 H20A 0.9800 . ?
C20 H20B 0.9800 . ?
C20 H20C 0.9800 . ?
C21 C22 1.55(2) . ?
C22 H22A 0.9800 . ?
C22 H22B 0.9800 . ?
C22 H22C 0.9800 . ?
C23 C24 1.444(19) . ?
C24 H24A 0.9800 . ?
C24 H24B 0.9800 . ?
C24 H24C 0.9800 . ?
C25 H25A 0.9800 . ?
C25 H25B 0.9800 . ?
C25 H25C 0.9800 . ?
C26 C27 1.61(2) . ?
C27 H27A 0.9800 . ?
C27 H27B 0.9800 . ?
C27 H27C 0.9800 . ?
C28 H28A 0.9800 . ?
C28 H28B 0.9800 . ?
C28 H28C 0.9800 . ?
C29 C30 1.480(17) . ?
C30 H30A 0.9800 . ?
C30 H30B 0.9800 . ?
C30 H30C 0.9800 . ?
C31 C32 1.56(2) . ?
C32 H32A 0.9800 . ?
C32 H32B 0.9800 . ?
C32 H32C 0.9800 . ?
C33 C34 1.55(2) . ?
C34 H34A 0.9800 . ?
C34 H34B 0.9800 . ?
C34 H34C 0.9800 . ?
C35 C36 1.52(2) . ?
C36 H36A 0.9800 . ?
C36 H36B 0.9800 . ?
C36 H36C 0.9800 . ?
C37 C38 1.54(2) . ?
C38 H38A 0.9800 . ?
C38 H38B 0.9800 . ?
C38 H38C 0.9800 . ?
C39 H39A 0.9800 . ?
C39 H39B 0.9800 . ?
C39 H39C 0.9800 . ?
C40 C41 1.54(3) . ?
C41 H41A 0.9800 . ?
C41 H41B 0.9800 . ?
C41 H41C 0.9800 . ?
C42 C43 1.52(2) . ?
C43 H43A 0.9800 . ?
C43 H43B 0.9800 . ?
C43 H43C 0.9800 . ?
C44 H44A 0.9800 . ?
C44 H44B 0.9800 . ?
C44 H44C 0.9800 . ?
C45 C46 1.53(2) . ?
C46 H46A 0.9800 . ?
C46 H46B 0.9800 . ?
C46 H46C 0.9800 . ?
C47 C48 1.43(2) . ?
C48 H48A 0.9800 . ?
C48 H48B 0.9800 . ?
C48 H48C 0.9800 . ?
C49 C50 1.585(19) . ?
C50 H50A 0.9800 . ?
C50 H50B 0.9800 . ?
C50 H50C 0.9800 . ?
C51 C52 1.456(19) . ?
C52 H52A 0.9800 . ?
C52 H52B 0.9800 . ?
C52 H52C 0.9800 . ?
C53 C54 1.463(19) . ?
C54 H54A 0.9800 . ?
C54 H54B 0.9800 . ?
C54 H54C 0.9800 . ?
C55 C56 1.53(2) . ?
C56 H56A 0.9800 . ?
C56 H56B 0.9800 . ?
C56 H56C 0.9800 . ?
C57 C58 1.477(18) . ?
C57 H57A 0.9900 . ?
C57 H57B 0.9900 . ?
C58 H58A 0.9900 . ?
C58 H58B 0.9900 . ?
C59 C60 1.574(18) . ?
C59 H59A 0.9900 . ?
C59 H59B 0.9900 . ?
C60 H60A 0.9900 . ?
C60 H60B 0.9900 . ?
C61 C62 1.51(2) . ?
C61 H61A 0.9900 . ?
C61 H61B 0.9900 . ?
C62 H62A 0.9900 . ?
C62 H62B 0.9900 . ?
C63 C64 1.40(2) . ?
C63 H63A 0.9900 . ?
C63 H63B 0.9900 . ?
C64 H64A 0.9900 . ?
C64 H64B 0.9900 . ?
C65 C66 1.42(3) . ?
C65 H65A 0.9900 . ?
C65 H65B 0.9900 . ?
C66 H66A 0.9900 . ?
C66 H66B 0.9900 . ?
C67 C68 1.53(2) . ?
C68 H68A 0.9800 . ?
C68 H68B 0.9800 . ?
C68 H68C 0.9800 . ?
C69 C70 1.53(2) . ?
C70 H70A 0.9800 . ?
C70 H70B 0.9800 . ?
C70 H70C 0.9800 . ?
C71 H71A 0.9800 . ?
C71 H71B 0.9800 . ?
C71 H71C 0.9800 . ?
C72 H72A 0.9800 . ?
C72 H72B 0.9800 . ?
C72 H72C 0.9800 . ?
C73 C74 1.547(18) . ?
C74 H74A 0.9800 . ?
C74 H74B 0.9800 . ?
C74 H74C 0.9800 . ?
